data_1508420
loop_
_publ_author_name
'Prior, Timothy J.'
'Rujiwatra, Apinpus'
'Chimupala, Yothin'

_publ_section_title
;
 [Ni(1,10-phenanthroline)2(H2O)2](NO3)2: A Simple Coordination Complex
 with a Remarkably Complicated Structure that Simplifies on Heating
;
_journal_issue 3
_journal_name_full Crystals
_journal_page_first 178
_journal_page_last 194
_journal_paper_doi 10.3390/cryst1030178
_journal_volume 1
_journal_year 2012
_chemical_formula_moiety 'C24 H20 N4 Ni O2, 2(N O3)'
_chemical_formula_sum 'C24 H20 N6 Ni O8'
_chemical_formula_weight 579.17
_chemical_name_systematic
;
 ?
;
_space_group_IT_number 14
_symmetry_cell_setting monoclinic
_symmetry_space_group_name_Hall '-P 2ybc'
_symmetry_space_group_name_H-M 'P 1 21/c 1'
_atom_sites_solution_hydrogens geom
_atom_sites_solution_primary direct
_atom_sites_solution_secondary difmap
_audit_creation_method SHELXL-97
_cell_angle_alpha 90.00
_cell_angle_beta 116.066(4)
_cell_angle_gamma 90.00
_cell_formula_units_Z 24
_cell_length_a 19.032(1)
_cell_length_b 47.979(3)
_cell_length_c 17.596(1)
_cell_measurement_reflns_used 29978
_cell_measurement_temperature 120(2)
_cell_measurement_theta_max 27.9
_cell_measurement_theta_min 1.45
_cell_volume 14433.3(15)
_computing_cell_refinement 'Stoe X-AREA'
_computing_data_collection 'Stoe X-AREA'
_computing_data_reduction 'Stoe X-AREA'
_computing_structure_refinement 'SHELXL-97 (Sheldrick, 1997)'
_computing_structure_solution 'SHELXS-86 (Sheldrick, 1986)'
_diffrn_ambient_temperature 120(2)
_diffrn_detector_area_resol_mean 6.67
_diffrn_measured_fraction_theta_full 0.999
_diffrn_measured_fraction_theta_max 0.999
_diffrn_measurement_device_type 'Stoe IPDS2'
_diffrn_measurement_method \w-scans
_diffrn_radiation_monochromator graphite
_diffrn_radiation_source 'fine-focus sealed tube'
_diffrn_radiation_type MoK\a
_diffrn_radiation_wavelength 0.71073
_diffrn_reflns_av_R_equivalents 0.0862
_diffrn_reflns_av_sigmaI/netI 0.0674
_diffrn_reflns_limit_h_max 23
_diffrn_reflns_limit_h_min -23
_diffrn_reflns_limit_k_max 58
_diffrn_reflns_limit_k_min -58
_diffrn_reflns_limit_l_max 21
_diffrn_reflns_limit_l_min -21
_diffrn_reflns_number 87822
_diffrn_reflns_theta_full 25.89
_diffrn_reflns_theta_max 25.89
_diffrn_reflns_theta_min 1.36
_exptl_absorpt_coefficient_mu 0.871
_exptl_absorpt_correction_T_max 0.8183
_exptl_absorpt_correction_T_min 0.6231
_exptl_absorpt_correction_type analytical
_exptl_absorpt_process_details
;
Face-indexed absorption correction was applied within
Stoe X-AREA suite.
;
_exptl_crystal_colour purple
_exptl_crystal_density_diffrn 1.599
_exptl_crystal_density_method 'not measured'
_exptl_crystal_description block
_exptl_crystal_F_000 7152
_exptl_crystal_size_max 0.60
_exptl_crystal_size_mid 0.32
_exptl_crystal_size_min 0.24
_refine_diff_density_max 1.278
_refine_diff_density_min -0.905
_refine_diff_density_rms 0.077
_refine_ls_extinction_method none
_refine_ls_goodness_of_fit_ref 0.965
_refine_ls_hydrogen_treatment mixed
_refine_ls_matrix_type fullcycle
_refine_ls_number_parameters 2181
_refine_ls_number_reflns 28015
_refine_ls_number_restraints 44
_refine_ls_restrained_S_all 0.966
_refine_ls_R_factor_all 0.1102
_refine_ls_R_factor_gt 0.0632
_refine_ls_shift/su_max 0.000
_refine_ls_shift/su_mean 0.000
_refine_ls_structure_factor_coef Fsqd
_refine_ls_weighting_details 'calc w=1/[\s^2^(Fo^2^)+(0.0990P)^2^] where P=(Fo^2^+2Fc^2^)/3'
_refine_ls_weighting_scheme calc
_refine_ls_wR_factor_gt 0.1449
_refine_ls_wR_factor_ref 0.1715
_reflns_number_gt 15842
_reflns_number_total 28015
_reflns_threshold_expression >2sigma(I)
_cod_data_source_file C24H20N6NiO8_P21_c_793434_revised_crystals-01-00178-s001_DC165.cif
_cod_data_source_block NiOPT_chateigner_1508420
_cod_original_cell_volume 14433.3(14)
_cod_original_sg_symbol_H-M 'P 21/c'
_cod_database_code 1508420

loop_
_symmetry_equiv_pos_as_xyz
'x, y, z'
'-x, y+1/2, -z+1/2'
'-x, -y, -z'
'x, -y-1/2, z-1/2'

loop_
_atom_site_label
_atom_site_type_symbol
_atom_site_fract_x
_atom_site_fract_y
_atom_site_fract_z
_atom_site_U_iso_or_equiv
_atom_site_adp_type
_atom_site_occupancy
_atom_site_symmetry_multiplicity
_atom_site_calc_flag
_atom_site_refinement_flags
Ni1 Ni 0.65090(3) 0.238721(9) 0.21412(3) 0.03531(11) Uani 1 1 d .
O1 O 0.67432(15) 0.27533(5) 0.16600(14) 0.0403(6) Uani 1 1 d D
O2 O 0.65221(16) 0.26308(5) 0.31113(15) 0.0406(6) Uani 1 1 d D
N1 N 0.76985(17) 0.23058(6) 0.28226(17) 0.0374(7) Uani 1 1 d .
N2 N 0.64580(18) 0.20347(6) 0.28121(18) 0.0386(7) Uani 1 1 d .
N3 N 0.64080(18) 0.21620(6) 0.10920(18) 0.0390(7) Uani 1 1 d .
N4 N 0.52911(17) 0.23988(6) 0.14044(18) 0.0390(7) Uani 1 1 d .
C11 C 0.8309(2) 0.24391(8) 0.2822(2) 0.0418(8) Uani 1 1 d .
H11 H 0.8215 0.2595 0.2458 0.050 Uiso 1 1 calc R
C12 C 0.9080(2) 0.23612(8) 0.3329(2) 0.0470(9) Uani 1 1 d .
H12 H 0.9499 0.2464 0.3311 0.056 Uiso 1 1 calc R
C13 C 0.9228(2) 0.21372(8) 0.3853(2) 0.0468(9) Uani 1 1 d .
H13 H 0.9752 0.2083 0.4207 0.056 Uiso 1 1 calc R
C14 C 0.8601(2) 0.19865(8) 0.3866(2) 0.0428(9) Uani 1 1 d .
C15 C 0.8694(2) 0.17427(8) 0.4376(2) 0.0474(9) Uani 1 1 d .
H15 H 0.9205 0.1678 0.4738 0.057 Uiso 1 1 calc R
C16 C 0.8063(3) 0.16034(8) 0.4347(2) 0.0475(9) Uani 1 1 d .
H16 H 0.8140 0.1442 0.4686 0.057 Uiso 1 1 calc R
C17 C 0.7287(2) 0.16941(8) 0.3821(2) 0.0419(8) Uani 1 1 d .
C18 C 0.6616(3) 0.15631(8) 0.3788(2) 0.0501(10) Uani 1 1 d .
H18 H 0.6665 0.1398 0.4106 0.060 Uiso 1 1 calc R
C19 C 0.5895(2) 0.16716(8) 0.3302(2) 0.0484(10) Uani 1 1 d .
H19 H 0.5440 0.1587 0.3292 0.058 Uiso 1 1 calc R
C20 C 0.5834(2) 0.19097(8) 0.2816(2) 0.0439(9) Uani 1 1 d .
H20 H 0.5330 0.1985 0.2476 0.053 Uiso 1 1 calc R
C21 C 0.7176(2) 0.19340(7) 0.3318(2) 0.0387(8) Uani 1 1 d .
C22 C 0.7844(2) 0.20796(7) 0.3335(2) 0.0389(8) Uani 1 1 d .
C31 C 0.6976(2) 0.20533(8) 0.0940(2) 0.0433(9) Uani 1 1 d .
H31 H 0.7503 0.2078 0.1346 0.052 Uiso 1 1 calc R
C32 C 0.6823(3) 0.19041(8) 0.0204(3) 0.0494(10) Uani 1 1 d .
H32 H 0.7244 0.1835 0.0107 0.059 Uiso 1 1 calc R
C33 C 0.6071(3) 0.18568(8) -0.0377(2) 0.0495(10) Uani 1 1 d .
H33 H 0.5965 0.1753 -0.0875 0.059 Uiso 1 1 calc R
C34 C 0.5453(2) 0.19649(7) -0.0227(2) 0.0416(9) Uani 1 1 d .
C35 C 0.4643(3) 0.19236(8) -0.0785(2) 0.0493(10) Uani 1 1 d .
H35 H 0.4500 0.1816 -0.1284 0.059 Uiso 1 1 calc R
C36 C 0.4081(3) 0.20361(8) -0.0611(2) 0.0484(9) Uani 1 1 d .
H36 H 0.3547 0.2004 -0.0985 0.058 Uiso 1 1 calc R
C37 C 0.4273(2) 0.22037(8) 0.0131(2) 0.0436(9) Uani 1 1 d .
C38 C 0.3712(2) 0.23321(8) 0.0330(2) 0.0470(9) Uani 1 1 d .
H38 H 0.3170 0.2310 -0.0031 0.056 Uiso 1 1 calc R
C39 C 0.3952(2) 0.24889(9) 0.1048(3) 0.0503(10) Uani 1 1 d .
H39 H 0.3578 0.2578 0.1187 0.060 Uiso 1 1 calc R
C40 C 0.4747(2) 0.25174(8) 0.1576(2) 0.0450(9) Uani 1 1 d .
H40 H 0.4906 0.2626 0.2076 0.054 Uiso 1 1 calc R
C41 C 0.5058(2) 0.22433(7) 0.0690(2) 0.0367(8) Uani 1 1 d .
C42 C 0.5658(2) 0.21194(7) 0.0512(2) 0.0375(8) Uani 1 1 d .
Ni2 Ni 0.10003(3) 0.238449(10) 0.17972(3) 0.03797(12) Uani 1 1 d .
O3 O 0.09312(17) 0.27587(6) 0.11468(16) 0.0465(6) Uani 1 1 d D
O4 O 0.08061(17) 0.26241(6) 0.26736(15) 0.0444(6) Uani 1 1 d D
N5 N 0.22096(18) 0.23927(7) 0.24510(18) 0.0411(7) Uani 1 1 d .
N6 N 0.11817(17) 0.20387(7) 0.25784(17) 0.0406(7) Uani 1 1 d .
N7 N 0.09834(18) 0.21542(6) 0.07795(17) 0.0399(7) Uani 1 1 d .
N8 N -0.01918(18) 0.23440(6) 0.10772(18) 0.0396(7) Uani 1 1 d .
C51 C 0.2709(2) 0.25721(9) 0.2371(2) 0.0477(9) Uani 1 1 d .
H51 H 0.2510 0.2725 0.1995 0.057 Uiso 1 1 calc R
C52 C 0.3516(2) 0.25401(10) 0.2826(2) 0.0519(10) Uani 1 1 d .
H52 H 0.3858 0.2670 0.2749 0.062 Uiso 1 1 calc R
C53 C 0.3820(2) 0.23232(10) 0.3381(2) 0.0528(11) Uani 1 1 d .
H53 H 0.4369 0.2302 0.3696 0.063 Uiso 1 1 calc R
C54 C 0.3306(2) 0.21339(9) 0.3476(2) 0.0464(9) Uani 1 1 d .
C55 C 0.3565(2) 0.19059(10) 0.4063(2) 0.0537(11) Uani 1 1 d .
H55 H 0.4109 0.1879 0.4405 0.064 Uiso 1 1 calc R
C56 C 0.3045(2) 0.17275(9) 0.4138(2) 0.0506(10) Uani 1 1 d .
H56 H 0.3231 0.1576 0.4524 0.061 Uiso 1 1 calc R
C57 C 0.2222(2) 0.17637(8) 0.3648(2) 0.0433(9) Uani 1 1 d .
C58 C 0.1658(2) 0.15907(9) 0.3708(2) 0.0485(10) Uani 1 1 d .
H58 H 0.1813 0.1436 0.4082 0.058 Uiso 1 1 calc R
C59 C 0.0886(3) 0.16446(9) 0.3229(2) 0.0506(10) Uani 1 1 d .
H59 H 0.0499 0.1530 0.3275 0.061 Uiso 1 1 calc R
C60 C 0.0666(2) 0.18714(8) 0.2665(2) 0.0453(9) Uani 1 1 d .
H60 H 0.0125 0.1906 0.2331 0.054 Uiso 1 1 calc R
C61 C 0.1957(2) 0.19864(8) 0.3071(2) 0.0397(8) Uani 1 1 d .
C62 C 0.2504(2) 0.21760(8) 0.2992(2) 0.0403(8) Uani 1 1 d .
C71 C 0.1573(2) 0.20616(8) 0.0638(2) 0.0450(9) Uani 1 1 d .
H71 H 0.2094 0.2090 0.1059 0.054 Uiso 1 1 calc R
C72 C 0.1453(3) 0.19231(8) -0.0111(3) 0.0500(10) Uani 1 1 d .
H72 H 0.1889 0.1864 -0.0199 0.060 Uiso 1 1 calc R
C73 C 0.0711(3) 0.18731(8) -0.0714(2) 0.0489(10) Uani 1 1 d .
H73 H 0.0627 0.1778 -0.1221 0.059 Uiso 1 1 calc R
C74 C 0.0072(2) 0.19631(8) -0.0579(2) 0.0443(9) Uani 1 1 d .
C75 C -0.0729(3) 0.19165(8) -0.1161(2) 0.0494(10) Uani 1 1 d .
H75 H -0.0846 0.1813 -0.1663 0.059 Uiso 1 1 calc R
C76 C -0.1324(2) 0.20151(8) -0.1015(2) 0.0487(10) Uani 1 1 d .
H76 H -0.1850 0.1980 -0.1413 0.058 Uiso 1 1 calc R
C77 C -0.1168(2) 0.21718(8) -0.0263(2) 0.0439(9) Uani 1 1 d .
C78 C -0.1756(2) 0.22986(9) -0.0093(2) 0.0477(9) Uani 1 1 d .
H78 H -0.2290 0.2286 -0.0492 0.057 Uiso 1 1 calc R
C79 C -0.1549(2) 0.24385(9) 0.0649(2) 0.0492(10) Uani 1 1 d .
H79 H -0.1937 0.2525 0.0772 0.059 Uiso 1 1 calc R
C80 C -0.0769(2) 0.24538(9) 0.1222(2) 0.0450(9) Uani 1 1 d .
H80 H -0.0635 0.2547 0.1744 0.054 Uiso 1 1 calc R
C81 C -0.0385(2) 0.22070(8) 0.0338(2) 0.0378(8) Uani 1 1 d .
C82 C 0.0240(2) 0.21041(7) 0.0175(2) 0.0395(8) Uani 1 1 d .
Ni3 Ni 0.85176(3) 0.067915(10) 0.29197(3) 0.03851(12) Uani 1 1 d .
O5 O 0.84748(16) 0.09144(6) 0.19155(15) 0.0430(6) Uani 1 1 d D
O6 O 0.83172(16) 0.10493(5) 0.34058(15) 0.0435(6) Uani 1 1 d D
N9 N 0.73154(18) 0.06120(6) 0.22698(18) 0.0409(7) Uani 1 1 d .
N10 N 0.85119(18) 0.03276(6) 0.22239(17) 0.0394(7) Uani 1 1 d .
N11 N 0.97333(18) 0.06969(6) 0.36057(18) 0.0402(7) Uani 1 1 d .
N12 N 0.86649(18) 0.04598(6) 0.40012(18) 0.0415(7) Uani 1 1 d .
C91 C 0.6732(2) 0.07575(8) 0.2307(2) 0.0446(9) Uani 1 1 d .
H91 H 0.6855 0.0907 0.2698 0.054 Uiso 1 1 calc R
C92 C 0.5947(2) 0.06959(9) 0.1788(2) 0.0501(10) Uani 1 1 d .
H92 H 0.5546 0.0802 0.1832 0.060 Uiso 1 1 calc R
C93 C 0.5760(2) 0.04846(9) 0.1223(2) 0.0492(10) Uani 1 1 d .
H93 H 0.5227 0.0444 0.0864 0.059 Uiso 1 1 calc R
C94 C 0.6361(2) 0.03253(8) 0.1170(2) 0.0448(9) Uani 1 1 d .
C95 C 0.6223(2) 0.00990(9) 0.0600(2) 0.0502(10) Uani 1 1 d .
H95 H 0.5702 0.0051 0.0219 0.060 Uiso 1 1 calc R
C96 C 0.6826(2) -0.00490(9) 0.0594(2) 0.0501(10) Uani 1 1 d .
H96 H 0.6718 -0.0203 0.0218 0.060 Uiso 1 1 calc R
C97 C 0.7621(2) 0.00198(8) 0.1138(2) 0.0418(8) Uani 1 1 d .
C98 C 0.8265(2) -0.01200(8) 0.1130(2) 0.0456(9) Uani 1 1 d .
H98 H 0.8184 -0.0274 0.0763 0.055 Uiso 1 1 calc R
C99 C 0.9006(2) -0.00352(8) 0.1648(2) 0.0463(9) Uani 1 1 d .
H99 H 0.9444 -0.0129 0.1642 0.056 Uiso 1 1 calc R
C100 C 0.9114(2) 0.01928(8) 0.2192(2) 0.0407(8) Uani 1 1 d .
H100 H 0.9631 0.0253 0.2548 0.049 Uiso 1 1 calc R
C101 C 0.7776(2) 0.02437(8) 0.1699(2) 0.0389(8) Uani 1 1 d .
C102 C 0.7134(2) 0.03971(8) 0.1714(2) 0.0410(8) Uani 1 1 d .
C111 C 1.0255(2) 0.08216(8) 0.3405(2) 0.0454(9) Uani 1 1 d .
H111 H 1.0076 0.0918 0.2883 0.054 Uiso 1 1 calc R
C112 C 1.1054(2) 0.08146(9) 0.3936(2) 0.0489(10) Uani 1 1 d .
H112 H 1.1409 0.0906 0.3773 0.059 Uiso 1 1 calc R
C113 C 1.1326(2) 0.06783(9) 0.4683(2) 0.0485(9) Uani 1 1 d .
H113 H 1.1870 0.0676 0.5050 0.058 Uiso 1 1 calc R
C114 C 1.0791(2) 0.05388(8) 0.4914(2) 0.0460(9) Uani 1 1 d .
C115 C 1.1024(3) 0.03869(9) 0.5682(2) 0.0519(10) Uani 1 1 d .
H115 H 1.1565 0.0368 0.6054 0.062 Uiso 1 1 calc R
C116 C 1.0483(3) 0.02688(9) 0.5888(2) 0.0535(11) Uani 1 1 d .
H116 H 1.0650 0.0170 0.6405 0.064 Uiso 1 1 calc R
C117 C 0.9667(3) 0.02912(8) 0.5341(2) 0.0466(9) Uani 1 1 d .
C118 C 0.9085(3) 0.01779(8) 0.5530(2) 0.0515(10) Uani 1 1 d .
H118 H 0.9219 0.0082 0.6047 0.062 Uiso 1 1 calc R
C119 C 0.8324(3) 0.02071(9) 0.4959(3) 0.0553(11) Uani 1 1 d .
H119 H 0.7923 0.0132 0.5081 0.066 Uiso 1 1 calc R
C120 C 0.8124(3) 0.03472(8) 0.4191(3) 0.0476(9) Uani 1 1 d .
H120 H 0.7588 0.0362 0.3798 0.057 Uiso 1 1 calc R
C121 C 0.9429(2) 0.04333(7) 0.4572(2) 0.0401(8) Uani 1 1 d .
C122 C 1.0001(2) 0.05604(8) 0.4358(2) 0.0408(8) Uani 1 1 d .
Ni4 Ni 0.40246(3) 0.075758(10) 0.31760(3) 0.03802(12) Uani 1 1 d .
O7 O 0.40999(17) 0.11276(6) 0.38411(16) 0.0477(6) Uani 1 1 d D
O8 O 0.42628(16) 0.09992(6) 0.23412(15) 0.0444(6) Uani 1 1 d D
N13 N 0.28228(19) 0.07693(7) 0.25113(19) 0.0439(7) Uani 1 1 d .
N14 N 0.38413(19) 0.04137(7) 0.23857(18) 0.0446(7) Uani 1 1 d .
N15 N 0.39926(18) 0.05204(6) 0.41535(18) 0.0414(7) Uani 1 1 d .
N16 N 0.52146(18) 0.06991(7) 0.39237(18) 0.0425(7) Uani 1 1 d .
C131 C 0.2320(2) 0.09485(10) 0.2587(2) 0.0535(10) Uani 1 1 d .
H131 H 0.2518 0.1106 0.2947 0.064 Uiso 1 1 calc R
C132 C 0.1513(3) 0.09114(11) 0.2153(3) 0.0627(13) Uani 1 1 d .
H132 H 0.1173 0.1041 0.2233 0.075 Uiso 1 1 calc R
C133 C 0.1205(3) 0.06934(12) 0.1619(3) 0.0673(14) Uani 1 1 d .
H133 H 0.0655 0.0671 0.1319 0.081 Uiso 1 1 calc R
C134 C 0.1715(3) 0.05001(10) 0.1516(2) 0.0590(12) Uani 1 1 d .
C135 C 0.1460(3) 0.02658(12) 0.0959(3) 0.0750(16) Uani 1 1 d .
H135 H 0.0916 0.0236 0.0628 0.090 Uiso 1 1 calc R
C136 C 0.1973(3) 0.00867(11) 0.0893(3) 0.0739(16) Uani 1 1 d .
H136 H 0.1783 -0.0069 0.0524 0.089 Uiso 1 1 calc R
C137 C 0.2798(3) 0.01253(9) 0.1369(2) 0.0606(12) Uani 1 1 d .
C138 C 0.3364(4) -0.00503(10) 0.1327(3) 0.0720(15) Uani 1 1 d .
H138 H 0.3210 -0.0213 0.0986 0.086 Uiso 1 1 calc R
C139 C 0.4137(4) 0.00111(10) 0.1774(3) 0.0690(14) Uani 1 1 d .
H139 H 0.4523 -0.0104 0.1728 0.083 Uiso 1 1 calc R
C140 C 0.4363(3) 0.02476(9) 0.2307(3) 0.0537(11) Uani 1 1 d .
H140 H 0.4904 0.0289 0.2617 0.064 Uiso 1 1 calc R
C141 C 0.3068(3) 0.03565(8) 0.1918(2) 0.0480(10) Uani 1 1 d .
C142 C 0.2525(2) 0.05476(9) 0.1988(2) 0.0460(9) Uani 1 1 d .
C151 C 0.3374(2) 0.04347(8) 0.4266(2) 0.0464(9) Uani 1 1 d .
H151 H 0.2863 0.0475 0.3842 0.056 Uiso 1 1 calc R
C152 C 0.3456(3) 0.02880(8) 0.4986(3) 0.0536(11) Uani 1 1 d .
H152 H 0.3007 0.0238 0.5059 0.064 Uiso 1 1 calc R
C153 C 0.4185(3) 0.02160(8) 0.5585(2) 0.0520(11) Uani 1 1 d .
H153 H 0.4245 0.0115 0.6074 0.062 Uiso 1 1 calc R
C154 C 0.4846(3) 0.02932(8) 0.5472(2) 0.0463(9) Uani 1 1 d .
C155 C 0.5641(3) 0.02277(8) 0.6058(2) 0.0520(10) Uani 1 1 d .
H155 H 0.5734 0.0118 0.6542 0.062 Uiso 1 1 calc R
C156 C 0.6255(3) 0.03167(8) 0.5940(2) 0.0505(10) Uani 1 1 d .
H156 H 0.6770 0.0266 0.6333 0.061 Uiso 1 1 calc R
C157 C 0.6139(2) 0.04874(8) 0.5225(2) 0.0450(9) Uani 1 1 d .
C158 C 0.6758(2) 0.06049(9) 0.5094(3) 0.0522(10) Uani 1 1 d .
H158 H 0.7285 0.0575 0.5494 0.063 Uiso 1 1 calc R
C159 C 0.6592(2) 0.07606(9) 0.4394(2) 0.0519(10) Uani 1 1 d .
H159 H 0.7003 0.0840 0.4298 0.062 Uiso 1 1 calc R
C160 C 0.5817(2) 0.08036(9) 0.3816(2) 0.0482(10) Uani 1 1 d .
H160 H 0.5711 0.0911 0.3324 0.058 Uiso 1 1 calc R
C161 C 0.5375(2) 0.05452(8) 0.4627(2) 0.0396(8) Uani 1 1 d .
C162 C 0.4717(2) 0.04490(8) 0.4751(2) 0.0402(8) Uani 1 1 d .
Ni5 Ni 0.59962(3) -0.098675(10) 0.18183(3) 0.04037(12) Uani 1 1 d .
O9 O 0.58090(19) -0.07445(6) 0.26932(16) 0.0530(7) Uani 1 1 d D
O10 O 0.59464(18) -0.06190(6) 0.11490(17) 0.0515(7) Uani 1 1 d D
N17 N 0.47976(19) -0.10095(7) 0.10832(18) 0.0436(7) Uani 1 1 d .
N18 N 0.59594(18) -0.12187(6) 0.07962(18) 0.0403(7) Uani 1 1 d .
N19 N 0.61701(18) -0.13280(7) 0.26121(18) 0.0410(7) Uani 1 1 d .
N20 N 0.72039(19) -0.09842(7) 0.24632(19) 0.0463(8) Uani 1 1 d .
C171 C 0.4237(2) -0.08820(9) 0.1218(3) 0.0505(10) Uani 1 1 d .
H171 H 0.4375 -0.0793 0.1747 0.061 Uiso 1 1 calc R
C172 C 0.3462(3) -0.08743(10) 0.0614(3) 0.0579(11) Uani 1 1 d .
H172 H 0.3082 -0.0779 0.0728 0.070 Uiso 1 1 calc R
C173 C 0.3251(3) -0.10036(9) -0.0140(3) 0.0562(11) Uani 1 1 d .
H173 H 0.2723 -0.0998 -0.0558 0.067 Uiso 1 1 calc R
C174 C 0.3818(2) -0.11453(9) -0.0301(2) 0.0488(10) Uani 1 1 d .
C175 C 0.3655(3) -0.12942(9) -0.1061(2) 0.0563(11) Uani 1 1 d .
H175 H 0.3129 -0.1317 -0.1473 0.068 Uiso 1 1 calc R
C176 C 0.4237(3) -0.14036(9) -0.1203(2) 0.0514(10) Uani 1 1 d .
H176 H 0.4111 -0.1498 -0.1721 0.062 Uiso 1 1 calc R
C177 C 0.5043(2) -0.13826(8) -0.0595(2) 0.0463(9) Uani 1 1 d .
C178 C 0.5675(3) -0.14831(8) -0.0715(2) 0.0516(10) Uani 1 1 d .
H178 H 0.5587 -0.1573 -0.1231 0.062 Uiso 1 1 calc R
C179 C 0.6417(3) -0.14526(8) -0.0099(3) 0.0505(10) Uani 1 1 d .
H179 H 0.6846 -0.1520 -0.0183 0.061 Uiso 1 1 calc R
C180 C 0.6547(2) -0.13210(8) 0.0661(2) 0.0455(9) Uani 1 1 d .
H180 H 0.7067 -0.1304 0.1093 0.055 Uiso 1 1 calc R
C181 C 0.5218(2) -0.12496(8) 0.0178(2) 0.0408(8) Uani 1 1 d .
C182 C 0.4598(2) -0.11337(8) 0.0329(2) 0.0425(9) Uani 1 1 d .
C191 C 0.5653(2) -0.14858(8) 0.2717(2) 0.0452(9) Uani 1 1 d .
H191 H 0.5113 -0.1448 0.2388 0.054 Uiso 1 1 calc R
C192 C 0.5870(2) -0.17098(8) 0.3302(2) 0.0461(9) Uani 1 1 d .
H192 H 0.5481 -0.1819 0.3363 0.055 Uiso 1 1 calc R
C193 C 0.6641(2) -0.17661(8) 0.3774(2) 0.0480(9) Uani 1 1 d .
H193 H 0.6795 -0.1919 0.4155 0.058 Uiso 1 1 calc R
C194 C 0.7207(2) -0.15983(8) 0.3697(2) 0.0434(9) Uani 1 1 d .
C195 C 0.8031(2) -0.16390(9) 0.4193(2) 0.0514(10) Uani 1 1 d .
H195 H 0.8213 -0.1788 0.4588 0.062 Uiso 1 1 calc R
C196 C 0.8554(3) -0.14662(10) 0.4102(2) 0.0562(11) Uani 1 1 d .
H196 H 0.9098 -0.1495 0.4435 0.067 Uiso 1 1 calc R
C197 C 0.8294(2) -0.12387(9) 0.3504(2) 0.0494(10) Uani 1 1 d .
C198 C 0.8814(3) -0.10516(10) 0.3396(3) 0.0582(12) Uani 1 1 d .
H198 H 0.9364 -0.1074 0.3712 0.070 Uiso 1 1 calc R
C199 C 0.8519(3) -0.08392(10) 0.2834(3) 0.0591(12) Uani 1 1 d .
H199 H 0.8862 -0.0713 0.2749 0.071 Uiso 1 1 calc R
C200 C 0.7708(2) -0.08073(10) 0.2381(2) 0.0538(11) Uani 1 1 d .
H200 H 0.7510 -0.0655 0.2003 0.065 Uiso 1 1 calc R
C201 C 0.7491(2) -0.11970(8) 0.3019(2) 0.0441(9) Uani 1 1 d .
C202 C 0.6945(2) -0.13811(8) 0.3109(2) 0.0425(9) Uani 1 1 d .
Ni6 Ni 0.14723(3) -0.089769(10) 0.20930(3) 0.03823(12) Uani 1 1 d .
O11 O 0.14573(17) -0.06565(6) 0.30527(16) 0.0437(6) Uani 1 1 d D
O12 O 0.17262(17) -0.05297(6) 0.16439(16) 0.0480(6) Uani 1 1 d D
N21 N 0.26606(18) -0.09836(7) 0.27912(19) 0.0427(7) Uani 1 1 d .
N22 N 0.14069(18) -0.12551(6) 0.27417(18) 0.0409(7) Uani 1 1 d .
N23 N 0.13869(18) -0.11223(6) 0.10426(18) 0.0400(7) Uani 1 1 d .
N24 N 0.02635(18) -0.08986(7) 0.13611(18) 0.0429(7) Uani 1 1 d .
C211 C 0.3276(2) -0.08461(9) 0.2806(2) 0.0497(10) Uani 1 1 d .
H211 H 0.3191 -0.0684 0.2466 0.060 Uiso 1 1 calc R
C212 C 0.4051(2) -0.09350(10) 0.3312(3) 0.0534(10) Uani 1 1 d .
H212 H 0.4479 -0.0836 0.3303 0.064 Uiso 1 1 calc R
C213 C 0.4177(3) -0.11648(10) 0.3816(3) 0.0557(11) Uani 1 1 d .
H213 H 0.4697 -0.1223 0.4168 0.067 Uiso 1 1 calc R
C214 C 0.3549(2) -0.13139(9) 0.3817(2) 0.0504(10) Uani 1 1 d .
C215 C 0.3616(3) -0.15580(9) 0.4297(2) 0.0520(10) Uani 1 1 d .
H215 H 0.4123 -0.1626 0.4660 0.062 Uiso 1 1 calc R
C216 C 0.2986(3) -0.16969(9) 0.4257(2) 0.0556(11) Uani 1 1 d .
H216 H 0.3058 -0.1861 0.4583 0.067 Uiso 1 1 calc R
C217 C 0.2219(2) -0.16026(8) 0.3738(2) 0.0460(9) Uani 1 1 d .
C218 C 0.1536(3) -0.17319(8) 0.3678(2) 0.0513(10) Uani 1 1 d .
H218 H 0.1575 -0.1899 0.3984 0.062 Uiso 1 1 calc R
C219 C 0.0824(3) -0.16239(9) 0.3194(2) 0.0503(10) Uani 1 1 d .
H219 H 0.0364 -0.1710 0.3166 0.060 Uiso 1 1 calc R
C220 C 0.0780(2) -0.13820(8) 0.2735(2) 0.0466(9) Uani 1 1 d .
H220 H 0.0279 -0.1304 0.2400 0.056 Uiso 1 1 calc R
C221 C 0.2119(2) -0.13590(8) 0.3246(2) 0.0431(9) Uani 1 1 d .
C222 C 0.2793(2) -0.12127(8) 0.3288(2) 0.0441(9) Uani 1 1 d .
C231 C 0.1955(2) -0.12203(8) 0.0880(2) 0.0457(9) Uani 1 1 d .
H231 H 0.2481 -0.1180 0.1264 0.055 Uiso 1 1 calc R
C232 C 0.1807(3) -0.13815(9) 0.0160(3) 0.0552(11) Uani 1 1 d .
H232 H 0.2229 -0.1442 0.0051 0.066 Uiso 1 1 calc R
C233 C 0.1062(3) -0.14506(8) -0.0380(3) 0.0532(11) Uani 1 1 d .
H233 H 0.0960 -0.1563 -0.0862 0.064 Uiso 1 1 calc R
C234 C 0.0444(2) -0.13530(8) -0.0219(2) 0.0436(9) Uani 1 1 d .
C235 C -0.0360(3) -0.14165(9) -0.0741(2) 0.0541(11) Uani 1 1 d .
H235 H -0.0495 -0.1532 -0.1224 0.065 Uiso 1 1 calc R
C236 C -0.0933(3) -0.13158(9) -0.0561(2) 0.0529(10) Uani 1 1 d .
H236 H -0.1463 -0.1364 -0.0910 0.064 Uiso 1 1 calc R
C237 C -0.0746(2) -0.11350(8) 0.0159(2) 0.0473(9) Uani 1 1 d .
C238 C -0.1316(2) -0.10152(9) 0.0361(3) 0.0529(10) Uani 1 1 d .
H238 H -0.1855 -0.1053 0.0025 0.063 Uiso 1 1 calc R
C239 C -0.1085(3) -0.08445(10) 0.1043(3) 0.0564(11) Uani 1 1 d .
H239 H -0.1465 -0.0762 0.1187 0.068 Uiso 1 1 calc R
C240 C -0.0293(2) -0.07887(9) 0.1534(2) 0.0506(10) Uani 1 1 d .
H240 H -0.0146 -0.0668 0.2007 0.061 Uiso 1 1 calc R
C241 C 0.0033(2) -0.10696(8) 0.0676(2) 0.0416(8) Uani 1 1 d .
C242 C 0.0640(2) -0.11858(7) 0.0498(2) 0.0398(8) Uani 1 1 d .
O100 O 0.56145(15) 0.24319(6) 0.38277(15) 0.0459(6) Uani 1 1 d D
O101 O 0.67562(15) 0.23128(7) 0.47884(17) 0.0537(7) Uani 1 1 d .
O102 O 0.57156(15) 0.22243(5) 0.49659(14) 0.0434(6) Uani 1 1 d .
N100 N 0.60287(18) 0.23229(6) 0.45259(18) 0.0385(7) Uani 1 1 d .
O110 O 0.29100(18) 0.07090(7) -0.04380(16) 0.0577(8) Uani 1 1 d .
O111 O 0.40556(18) 0.06821(8) 0.0576(2) 0.0708(9) Uani 1 1 d .
O112 O 0.31427(16) 0.08725(6) 0.07949(15) 0.0518(7) Uani 1 1 d D
N110 N 0.33731(18) 0.07511(7) 0.03154(18) 0.0415(7) Uani 1 1 d .
O120 O 0.80780(16) 0.15381(6) 0.23918(16) 0.0479(6) Uani 1 1 d D
O121 O 0.91641(17) 0.14170(6) 0.23607(18) 0.0548(7) Uani 1 1 d D
O122 O 0.86934(16) 0.18289(6) 0.19452(17) 0.0499(7) Uani 1 1 d .
N120 N 0.86386(19) 0.15987(7) 0.22282(18) 0.0419(7) Uani 1 1 d .
O130 O 0.82183(16) 0.05620(7) 0.02048(17) 0.0544(7) Uani 1 1 d .
O131 O 0.92743(16) 0.05000(6) 0.00374(16) 0.0522(7) Uani 1 1 d .
O132 O 0.93282(16) 0.07130(6) 0.11473(16) 0.0509(7) Uani 1 1 d D
N130 N 0.89359(18) 0.05935(7) 0.04593(18) 0.0412(7) Uani 1 1 d .
O140 O 0.08644(16) -0.01348(6) 0.25753(16) 0.0513(7) Uani 1 1 d .
O141 O 0.20420(16) -0.00596(6) 0.27375(17) 0.0506(7) Uani 1 1 d D
O142 O 0.1471(2) 0.02374(6) 0.3218(2) 0.0651(8) Uani 1 1 d .
N140 N 0.14621(19) 0.00184(6) 0.28496(18) 0.0414(7) Uani 1 1 d .
O150 O 0.94528(15) 0.08702(6) 0.62506(15) 0.0469(6) Uani 1 1 d .
O151 O 0.82985(16) 0.09787(6) 0.52935(17) 0.0543(7) Uani 1 1 d .
O152 O 0.93270(15) 0.10790(6) 0.50997(15) 0.0454(6) Uani 1 1 d D
N150 N 0.90274(17) 0.09762(6) 0.55475(17) 0.0384(7) Uani 1 1 d .
O160 O 0.10030(17) 0.31648(6) 0.23077(17) 0.0547(7) Uani 1 1 d .
O161 O 0.22662(19) 0.32011(8) 0.2875(2) 0.0717(9) Uani 1 1 d .
O162 O 0.1587(2) 0.34711(7) 0.3283(2) 0.0694(9) Uani 1 1 d .
N160 N 0.1624(2) 0.32801(7) 0.28348(19) 0.0484(8) Uani 1 1 d .
O170 O 0.40100(17) 0.15362(6) 0.26693(17) 0.0580(7) Uani 1 1 d D
O171 O 0.3431(2) 0.18402(7) 0.1688(2) 0.0707(9) Uani 1 1 d .
O172 O 0.27495(19) 0.15712(8) 0.2089(2) 0.0716(9) Uani 1 1 d .
N170 N 0.3392(2) 0.16509(7) 0.21360(19) 0.0481(8) Uani 1 1 d .
O180 O 0.09687(19) 0.23083(8) 0.4469(2) 0.0769(10) Uani 1 1 d .
O181 O 0.18935(16) 0.24800(6) 0.42217(15) 0.0507(7) Uani 1 1 d D
O182 O 0.21291(19) 0.23082(7) 0.54459(16) 0.0623(8) Uani 1 1 d .
N180 N 0.16625(18) 0.23621(6) 0.47077(18) 0.0414(7) Uani 1 1 d .
O190 O 0.4031(2) 0.10470(9) 0.5464(2) 0.0800(11) Uani 1 1 d D
O191 O 0.2863(2) 0.10552(7) 0.45201(17) 0.0705(9) Uani 1 1 d .
O192 O 0.31212(18) 0.08873(7) 0.57526(17) 0.0601(8) Uani 1 1 d .
N190 N 0.3337(2) 0.10020(7) 0.52505(19) 0.0467(8) Uani 1 1 d .
O200 O 0.63607(17) 0.35383(6) 0.31082(18) 0.0526(7) Uani 1 1 d .
O201 O 0.69842(16) 0.32476(6) 0.26675(16) 0.0474(6) Uani 1 1 d D
O202 O 0.58659(16) 0.31344(6) 0.26338(17) 0.0516(7) Uani 1 1 d D
N200 N 0.64108(19) 0.33091(6) 0.28070(18) 0.0413(7) Uani 1 1 d .
O220 O 0.63806(19) 0.01222(7) 0.31314(19) 0.0644(9) Uani 1 1 d .
O221 O 0.5914(2) -0.02046(7) 0.2205(2) 0.0773(10) Uani 1 1 d D
O222 O 0.7152(3) -0.01489(9) 0.2841(2) 0.0954(12) Uani 1 1 d .
N220 N 0.6476(2) -0.00799(7) 0.2751(2) 0.0550(9) Uani 1 1 d .
H9A H 0.6240(16) -0.0764(9) 0.3140(14) 0.066(4) Uiso 1 1 d D
H9B H 0.580(3) -0.0563(4) 0.260(3) 0.066(4) Uiso 1 1 d D
H10A H 0.606(2) -0.0472(6) 0.148(2) 0.070(4) Uiso 1 1 d D
H10B H 0.618(2) -0.0614(9) 0.082(2) 0.070(4) Uiso 1 1 d D
H11A H 0.121(2) -0.0726(9) 0.331(2) 0.066(4) Uiso 1 1 d D
H11B H 0.124(2) -0.0496(6) 0.289(3) 0.066(4) Uiso 1 1 d D
H12A H 0.177(3) -0.0370(6) 0.195(2) 0.070(4) Uiso 1 1 d D
H12B H 0.1346(19) -0.0535(10) 0.1136(11) 0.070(4) Uiso 1 1 d D
H1A H 0.677(3) 0.2900(6) 0.195(2) 0.070(4) Uiso 1 1 d D
H1B H 0.645(2) 0.2774(10) 0.1124(11) 0.070(4) Uiso 1 1 d D
H2A H 0.630(2) 0.2559(9) 0.339(3) 0.070(4) Uiso 1 1 d D
H2B H 0.632(3) 0.2783(5) 0.293(3) 0.070(4) Uiso 1 1 d D
H3A H 0.109(3) 0.2903(6) 0.146(2) 0.066(4) Uiso 1 1 d D
H3B H 0.108(3) 0.2748(9) 0.076(2) 0.066(4) Uiso 1 1 d D
H4A H 0.109(2) 0.2573(9) 0.3166(14) 0.066(4) Uiso 1 1 d D
H4B H 0.088(3) 0.2800(4) 0.264(3) 0.066(4) Uiso 1 1 d D
H5A H 0.863(2) 0.1076(5) 0.209(3) 0.066(4) Uiso 1 1 d D
H5B H 0.869(2) 0.0832(8) 0.164(2) 0.066(4) Uiso 1 1 d D
H6A H 0.865(2) 0.1061(9) 0.3929(11) 0.066(4) Uiso 1 1 d D
H6B H 0.824(3) 0.1211(6) 0.310(2) 0.066(4) Uiso 1 1 d D
H7A H 0.397(2) 0.1278(6) 0.350(2) 0.070(4) Uiso 1 1 d D
H7B H 0.401(3) 0.1109(9) 0.4334(16) 0.070(4) Uiso 1 1 d D
H8A H 0.397(2) 0.0962(10) 0.1835(13) 0.070(4) Uiso 1 1 d D
H8B H 0.414(3) 0.1174(4) 0.234(3) 0.070(4) Uiso 1 1 d D

loop_
_atom_site_aniso_label
_atom_site_aniso_U_11
_atom_site_aniso_U_22
_atom_site_aniso_U_33
_atom_site_aniso_U_23
_atom_site_aniso_U_13
_atom_site_aniso_U_12
Ni1 0.0319(3) 0.0384(3) 0.0343(2) -0.00113(18) 0.01333(19) -0.0012(2)
O1 0.0441(16) 0.0404(14) 0.0342(12) 0.0019(10) 0.0150(11) -0.0003(11)
O2 0.0434(15) 0.0430(15) 0.0366(12) -0.0008(10) 0.0186(11) -0.0022(12)
N1 0.0359(18) 0.0378(17) 0.0377(15) -0.0011(12) 0.0156(13) -0.0010(13)
N2 0.0397(19) 0.0378(17) 0.0397(15) -0.0025(13) 0.0187(14) -0.0019(14)
N3 0.0379(18) 0.0383(17) 0.0420(15) -0.0006(13) 0.0186(14) 0.0004(13)
N4 0.0315(17) 0.0458(18) 0.0382(15) -0.0016(13) 0.0139(13) 0.0019(14)
C11 0.036(2) 0.041(2) 0.047(2) -0.0021(16) 0.0176(17) -0.0016(16)
C12 0.041(2) 0.050(2) 0.049(2) -0.0092(17) 0.0184(18) -0.0055(18)
C13 0.036(2) 0.051(2) 0.045(2) -0.0066(17) 0.0113(17) 0.0058(18)
C14 0.040(2) 0.046(2) 0.0372(18) -0.0036(16) 0.0126(16) 0.0046(17)
C15 0.050(3) 0.048(2) 0.0411(19) 0.0025(16) 0.0173(18) 0.0132(19)
C16 0.061(3) 0.042(2) 0.0404(19) -0.0004(16) 0.0233(19) 0.0056(19)
C17 0.052(2) 0.038(2) 0.0393(18) -0.0031(15) 0.0235(18) -0.0002(17)
C18 0.072(3) 0.038(2) 0.048(2) -0.0028(17) 0.033(2) -0.007(2)
C19 0.053(3) 0.048(2) 0.051(2) -0.0070(18) 0.029(2) -0.0112(19)
C20 0.045(2) 0.045(2) 0.0428(19) -0.0047(16) 0.0201(17) -0.0066(17)
C21 0.048(2) 0.036(2) 0.0359(17) -0.0022(14) 0.0219(17) 0.0000(16)
C22 0.041(2) 0.037(2) 0.0376(17) -0.0036(15) 0.0168(16) 0.0009(16)
C31 0.045(2) 0.038(2) 0.052(2) -0.0014(16) 0.0263(18) 0.0023(17)
C32 0.062(3) 0.039(2) 0.062(2) -0.0020(18) 0.040(2) 0.0003(19)
C33 0.072(3) 0.035(2) 0.049(2) -0.0021(16) 0.034(2) -0.0033(19)
C34 0.056(3) 0.0322(19) 0.0373(18) 0.0013(14) 0.0206(17) -0.0038(17)
C35 0.062(3) 0.043(2) 0.0353(18) -0.0008(16) 0.0143(19) -0.009(2)
C36 0.049(3) 0.044(2) 0.0404(19) 0.0011(16) 0.0091(18) -0.0084(19)
C37 0.039(2) 0.042(2) 0.0430(19) 0.0060(16) 0.0120(17) -0.0052(17)
C38 0.035(2) 0.050(2) 0.050(2) 0.0068(17) 0.0126(18) 0.0002(17)
C39 0.038(2) 0.054(3) 0.062(2) 0.003(2) 0.025(2) 0.0062(19)
C40 0.041(2) 0.047(2) 0.047(2) -0.0024(17) 0.0195(18) 0.0024(18)
C41 0.038(2) 0.0353(19) 0.0371(17) 0.0014(14) 0.0167(16) -0.0015(15)
C42 0.039(2) 0.035(2) 0.0387(17) 0.0043(14) 0.0174(16) -0.0021(15)
Ni2 0.0319(3) 0.0468(3) 0.0330(2) -0.00110(19) 0.01221(19) -0.0013(2)
O3 0.0537(17) 0.0484(16) 0.0415(13) -0.0016(11) 0.0246(13) -0.0013(13)
O4 0.0481(16) 0.0489(16) 0.0361(12) -0.0011(11) 0.0183(12) -0.0036(12)
N5 0.0387(18) 0.0466(19) 0.0383(15) -0.0042(13) 0.0170(14) -0.0062(14)
N6 0.0310(17) 0.053(2) 0.0353(15) -0.0046(13) 0.0123(13) -0.0030(14)
N7 0.0361(18) 0.0425(18) 0.0392(15) 0.0030(13) 0.0148(14) 0.0031(14)
N8 0.0363(18) 0.0443(18) 0.0358(15) 0.0019(12) 0.0137(13) 0.0025(14)
C51 0.041(2) 0.060(3) 0.0394(19) -0.0081(17) 0.0156(17) -0.0112(19)
C52 0.042(2) 0.069(3) 0.048(2) -0.012(2) 0.0226(19) -0.013(2)
C53 0.035(2) 0.073(3) 0.048(2) -0.017(2) 0.0155(18) -0.005(2)
C54 0.034(2) 0.060(3) 0.0411(19) -0.0119(18) 0.0132(17) 0.0006(18)
C55 0.040(2) 0.066(3) 0.044(2) -0.0060(19) 0.0085(18) 0.009(2)
C56 0.051(3) 0.050(2) 0.044(2) 0.0005(17) 0.0146(19) 0.013(2)
C57 0.042(2) 0.044(2) 0.0378(18) -0.0039(15) 0.0121(16) 0.0050(17)
C58 0.056(3) 0.045(2) 0.0424(19) 0.0013(17) 0.0190(19) 0.0006(19)
C59 0.057(3) 0.052(2) 0.046(2) -0.0023(18) 0.026(2) -0.007(2)
C60 0.042(2) 0.049(2) 0.0447(19) -0.0024(17) 0.0190(17) -0.0066(18)
C61 0.037(2) 0.046(2) 0.0342(17) -0.0054(15) 0.0143(16) 0.0012(17)
C62 0.030(2) 0.054(2) 0.0335(16) -0.0064(16) 0.0113(15) 0.0003(17)
C71 0.044(2) 0.050(2) 0.045(2) 0.0044(17) 0.0232(18) 0.0076(18)
C72 0.059(3) 0.047(2) 0.058(2) 0.0056(18) 0.038(2) 0.004(2)
C73 0.065(3) 0.042(2) 0.043(2) -0.0008(16) 0.027(2) 0.0003(19)
C74 0.053(3) 0.043(2) 0.0382(18) 0.0034(16) 0.0211(18) -0.0019(18)
C75 0.058(3) 0.045(2) 0.0365(18) -0.0024(16) 0.0134(18) -0.0054(19)
C76 0.046(2) 0.049(2) 0.0380(19) 0.0033(16) 0.0065(17) -0.0104(19)
C77 0.042(2) 0.043(2) 0.0380(18) 0.0032(16) 0.0091(16) -0.0081(17)
C78 0.032(2) 0.051(2) 0.052(2) 0.0107(18) 0.0118(17) 0.0005(18)
C79 0.040(2) 0.056(3) 0.051(2) 0.0096(18) 0.0195(18) 0.0072(19)
C80 0.037(2) 0.055(3) 0.047(2) 0.0004(17) 0.0216(18) 0.0005(18)
C81 0.034(2) 0.041(2) 0.0354(17) 0.0075(15) 0.0125(15) 0.0019(16)
C82 0.045(2) 0.037(2) 0.0332(16) 0.0016(14) 0.0139(16) -0.0039(16)
Ni3 0.0385(3) 0.0401(3) 0.0374(2) 0.00044(19) 0.0170(2) 0.0016(2)
O5 0.0484(16) 0.0411(15) 0.0414(13) -0.0010(11) 0.0213(12) 0.0053(12)
O6 0.0464(16) 0.0452(15) 0.0361(12) 0.0008(11) 0.0156(12) 0.0032(12)
N9 0.0408(19) 0.0413(18) 0.0432(16) 0.0035(13) 0.0208(14) 0.0046(14)
N10 0.0405(19) 0.0384(17) 0.0393(15) 0.0031(13) 0.0174(14) 0.0023(14)
N11 0.0403(19) 0.0389(17) 0.0437(16) 0.0026(13) 0.0206(14) 0.0003(14)
N12 0.0415(19) 0.0392(17) 0.0455(16) -0.0022(13) 0.0206(15) -0.0013(14)
C91 0.044(2) 0.048(2) 0.0446(19) 0.0000(17) 0.0217(18) 0.0015(18)
C92 0.040(2) 0.054(3) 0.057(2) 0.0061(19) 0.0214(19) 0.0042(19)
C93 0.031(2) 0.059(3) 0.053(2) 0.0046(19) 0.0143(18) 0.0009(18)
C94 0.039(2) 0.048(2) 0.048(2) 0.0041(17) 0.0200(18) -0.0009(18)
C95 0.041(2) 0.053(3) 0.052(2) -0.0060(18) 0.0163(19) -0.0067(19)
C96 0.046(3) 0.052(3) 0.048(2) -0.0051(18) 0.0174(19) -0.0053(19)
C97 0.046(2) 0.038(2) 0.0428(19) 0.0019(16) 0.0208(17) 0.0011(17)
C98 0.052(3) 0.042(2) 0.0448(19) -0.0002(16) 0.0239(19) 0.0034(18)
C99 0.047(2) 0.045(2) 0.051(2) 0.0029(17) 0.0250(19) 0.0062(18)
C100 0.040(2) 0.040(2) 0.0394(18) 0.0054(15) 0.0144(16) 0.0069(16)
C101 0.041(2) 0.041(2) 0.0368(17) 0.0045(15) 0.0188(16) 0.0034(16)
C102 0.042(2) 0.039(2) 0.0426(19) -0.0002(15) 0.0196(17) 0.0003(16)
C111 0.041(2) 0.050(2) 0.046(2) 0.0012(17) 0.0195(18) -0.0023(18)
C112 0.042(2) 0.051(2) 0.056(2) -0.0032(18) 0.024(2) -0.0014(18)
C113 0.036(2) 0.054(3) 0.050(2) -0.0110(18) 0.0132(18) 0.0001(18)
C114 0.045(2) 0.046(2) 0.045(2) -0.0058(17) 0.0172(18) 0.0077(18)
C115 0.051(3) 0.050(2) 0.044(2) -0.0013(17) 0.0110(19) 0.008(2)
C116 0.068(3) 0.043(2) 0.044(2) 0.0036(17) 0.019(2) 0.014(2)
C117 0.065(3) 0.037(2) 0.044(2) 0.0019(16) 0.030(2) 0.0085(19)
C118 0.077(3) 0.039(2) 0.049(2) 0.0053(17) 0.037(2) 0.009(2)
C119 0.074(3) 0.043(2) 0.068(3) 0.003(2) 0.049(3) 0.001(2)
C120 0.052(3) 0.041(2) 0.061(2) 0.0019(18) 0.035(2) 0.0004(18)
C121 0.048(2) 0.0320(19) 0.0445(19) -0.0022(15) 0.0245(18) 0.0024(16)
C122 0.045(2) 0.037(2) 0.0400(18) -0.0023(15) 0.0187(17) 0.0040(16)
Ni4 0.0348(3) 0.0423(3) 0.0352(2) 0.00118(19) 0.0138(2) 0.0000(2)
O7 0.0560(18) 0.0454(16) 0.0442(13) -0.0007(12) 0.0242(13) -0.0032(13)
O8 0.0466(16) 0.0456(15) 0.0386(13) 0.0008(11) 0.0166(12) 0.0010(12)
N13 0.0425(19) 0.0464(19) 0.0444(16) 0.0083(14) 0.0205(15) 0.0073(15)
N14 0.047(2) 0.0471(19) 0.0419(16) 0.0042(14) 0.0219(15) 0.0021(15)
N15 0.0429(19) 0.0381(17) 0.0445(16) -0.0043(13) 0.0204(15) -0.0024(14)
N16 0.0408(19) 0.0496(19) 0.0360(15) 0.0004(13) 0.0158(14) -0.0010(15)
C131 0.044(3) 0.072(3) 0.041(2) 0.0132(19) 0.0160(18) 0.012(2)
C132 0.040(3) 0.096(4) 0.052(2) 0.030(2) 0.020(2) 0.013(2)
C133 0.038(3) 0.105(4) 0.049(2) 0.034(3) 0.009(2) -0.003(3)
C134 0.049(3) 0.078(3) 0.040(2) 0.015(2) 0.0095(19) -0.017(2)
C135 0.063(3) 0.102(4) 0.041(2) 0.010(2) 0.005(2) -0.041(3)
C136 0.096(4) 0.069(3) 0.039(2) 0.002(2) 0.014(2) -0.042(3)
C137 0.092(4) 0.045(2) 0.040(2) -0.0007(18) 0.025(2) -0.017(2)
C138 0.127(5) 0.040(3) 0.052(2) -0.002(2) 0.043(3) -0.002(3)
C139 0.113(5) 0.052(3) 0.061(3) 0.014(2) 0.055(3) 0.022(3)
C140 0.072(3) 0.047(2) 0.051(2) 0.0085(18) 0.036(2) 0.015(2)
C141 0.057(3) 0.047(2) 0.0398(19) 0.0043(16) 0.0213(19) -0.0041(19)
C142 0.040(2) 0.057(3) 0.0346(18) 0.0068(17) 0.0102(16) -0.0075(19)
C151 0.051(3) 0.043(2) 0.054(2) -0.0037(17) 0.031(2) -0.0068(18)
C152 0.067(3) 0.042(2) 0.067(3) -0.0057(19) 0.044(2) -0.010(2)
C153 0.079(3) 0.041(2) 0.046(2) 0.0017(17) 0.037(2) -0.004(2)
C154 0.066(3) 0.034(2) 0.0432(19) -0.0015(16) 0.028(2) -0.0010(18)
C155 0.070(3) 0.041(2) 0.0365(19) 0.0018(16) 0.015(2) 0.006(2)
C156 0.051(3) 0.047(2) 0.043(2) 0.0004(17) 0.0112(18) 0.0105(19)
C157 0.046(2) 0.044(2) 0.0377(18) -0.0037(16) 0.0112(17) 0.0038(18)
C158 0.036(2) 0.057(3) 0.055(2) -0.0138(19) 0.0121(18) 0.0031(19)
C159 0.038(2) 0.064(3) 0.051(2) -0.006(2) 0.0176(19) -0.002(2)
C160 0.038(2) 0.060(3) 0.048(2) 0.0016(18) 0.0203(18) -0.0011(19)
C161 0.042(2) 0.037(2) 0.0360(17) -0.0021(14) 0.0135(16) 0.0013(16)
C162 0.047(2) 0.038(2) 0.0364(17) -0.0001(15) 0.0184(17) 0.0034(17)
Ni5 0.0413(3) 0.0432(3) 0.0356(2) -0.00118(19) 0.0158(2) -0.0020(2)
O9 0.071(2) 0.0466(16) 0.0416(13) -0.0008(12) 0.0249(14) 0.0003(14)
O10 0.066(2) 0.0473(17) 0.0499(15) -0.0017(12) 0.0337(14) -0.0029(14)
N17 0.0435(19) 0.0464(19) 0.0409(16) 0.0048(14) 0.0187(14) 0.0041(15)
N18 0.0396(19) 0.0391(17) 0.0428(16) 0.0026(13) 0.0187(14) 0.0001(14)
N19 0.0365(18) 0.0465(19) 0.0373(15) -0.0030(13) 0.0137(13) -0.0044(14)
N20 0.048(2) 0.048(2) 0.0424(16) -0.0030(14) 0.0192(15) -0.0051(16)
C171 0.050(3) 0.052(3) 0.056(2) 0.0057(19) 0.029(2) 0.006(2)
C172 0.045(3) 0.064(3) 0.068(3) 0.018(2) 0.028(2) 0.011(2)
C173 0.042(2) 0.057(3) 0.066(3) 0.018(2) 0.020(2) 0.000(2)
C174 0.041(2) 0.048(2) 0.047(2) 0.0112(17) 0.0101(18) -0.0050(18)
C175 0.049(3) 0.059(3) 0.048(2) 0.0065(19) 0.0093(19) -0.012(2)
C176 0.065(3) 0.046(2) 0.0366(18) 0.0009(16) 0.0162(19) -0.010(2)
C177 0.059(3) 0.037(2) 0.0411(19) 0.0025(15) 0.0206(19) -0.0055(18)
C178 0.071(3) 0.044(2) 0.045(2) -0.0002(17) 0.031(2) -0.004(2)
C179 0.061(3) 0.044(2) 0.059(2) 0.0032(18) 0.039(2) 0.002(2)
C180 0.049(2) 0.040(2) 0.051(2) 0.0001(17) 0.0258(19) 0.0010(18)
C181 0.047(2) 0.037(2) 0.0373(17) 0.0026(15) 0.0169(17) -0.0059(17)
C182 0.043(2) 0.040(2) 0.0408(18) 0.0112(16) 0.0154(17) -0.0001(17)
C191 0.043(2) 0.047(2) 0.045(2) -0.0030(17) 0.0175(18) -0.0065(18)
C192 0.046(2) 0.047(2) 0.048(2) 0.0011(17) 0.0217(18) -0.0054(18)
C193 0.054(3) 0.044(2) 0.0420(19) 0.0016(16) 0.0180(19) 0.0018(19)
C194 0.044(2) 0.046(2) 0.0368(18) -0.0037(16) 0.0143(17) -0.0004(18)
C195 0.046(3) 0.055(3) 0.046(2) -0.0032(18) 0.0136(19) 0.006(2)
C196 0.040(2) 0.070(3) 0.048(2) -0.011(2) 0.0098(19) 0.003(2)
C197 0.042(2) 0.060(3) 0.046(2) -0.0144(18) 0.0185(18) -0.0034(19)
C198 0.040(2) 0.086(4) 0.049(2) -0.018(2) 0.0191(19) -0.015(2)
C199 0.051(3) 0.082(3) 0.047(2) -0.009(2) 0.024(2) -0.017(2)
C200 0.049(3) 0.066(3) 0.042(2) -0.0043(19) 0.0165(19) -0.018(2)
C201 0.038(2) 0.053(2) 0.0377(18) -0.0087(16) 0.0129(16) -0.0060(18)
C202 0.043(2) 0.047(2) 0.0362(17) -0.0069(15) 0.0158(17) -0.0024(17)
Ni6 0.0395(3) 0.0383(3) 0.0372(2) -0.00070(19) 0.0172(2) 0.0011(2)
O11 0.0527(17) 0.0403(15) 0.0424(13) 0.0003(11) 0.0248(12) -0.0003(12)
O12 0.0558(18) 0.0464(16) 0.0399(13) 0.0005(11) 0.0191(12) -0.0010(13)
N21 0.0386(19) 0.0466(19) 0.0441(16) -0.0079(14) 0.0192(14) -0.0052(14)
N22 0.0434(19) 0.0413(18) 0.0389(15) -0.0034(13) 0.0189(14) 0.0004(14)
N23 0.0415(19) 0.0402(17) 0.0419(16) 0.0006(13) 0.0217(14) 0.0044(14)
N24 0.0418(19) 0.0432(18) 0.0430(16) -0.0007(13) 0.0181(14) 0.0084(14)
C211 0.045(3) 0.052(2) 0.052(2) -0.0067(18) 0.0212(19) -0.0053(19)
C212 0.038(2) 0.063(3) 0.057(2) -0.015(2) 0.020(2) -0.005(2)
C213 0.044(3) 0.064(3) 0.052(2) -0.011(2) 0.0149(19) 0.001(2)
C214 0.048(3) 0.060(3) 0.0394(19) -0.0104(18) 0.0161(18) 0.003(2)
C215 0.056(3) 0.056(3) 0.0392(19) 0.0012(18) 0.0170(19) 0.014(2)
C216 0.072(3) 0.055(3) 0.040(2) 0.0003(18) 0.026(2) 0.013(2)
C217 0.056(3) 0.044(2) 0.0369(18) -0.0040(16) 0.0191(18) 0.0107(19)
C218 0.075(3) 0.040(2) 0.047(2) -0.0053(17) 0.034(2) -0.007(2)
C219 0.061(3) 0.049(2) 0.048(2) -0.0111(18) 0.029(2) -0.013(2)
C220 0.054(3) 0.046(2) 0.046(2) -0.0053(17) 0.0283(19) -0.0074(19)
C221 0.051(2) 0.041(2) 0.0390(18) -0.0069(15) 0.0217(18) -0.0003(18)
C222 0.046(2) 0.045(2) 0.0391(18) -0.0038(16) 0.0167(17) 0.0055(18)
C231 0.045(2) 0.041(2) 0.056(2) -0.0023(17) 0.0270(19) 0.0007(17)
C232 0.072(3) 0.047(2) 0.065(3) -0.004(2) 0.047(2) 0.002(2)
C233 0.082(3) 0.040(2) 0.049(2) -0.0065(17) 0.040(2) -0.004(2)
C234 0.060(3) 0.036(2) 0.0384(18) 0.0031(15) 0.0244(18) 0.0009(18)
C235 0.072(3) 0.042(2) 0.041(2) 0.0013(17) 0.019(2) -0.006(2)
C236 0.054(3) 0.048(2) 0.043(2) 0.0079(18) 0.0094(19) -0.003(2)
C237 0.049(3) 0.042(2) 0.047(2) 0.0082(17) 0.0173(18) -0.0001(18)
C238 0.034(2) 0.063(3) 0.054(2) 0.013(2) 0.0118(19) 0.0044(19)
C239 0.044(3) 0.067(3) 0.058(2) 0.008(2) 0.022(2) 0.009(2)
C240 0.048(3) 0.051(2) 0.051(2) -0.0009(18) 0.0203(19) 0.0084(19)
C241 0.038(2) 0.043(2) 0.0405(18) 0.0045(15) 0.0144(16) 0.0033(16)
C242 0.047(2) 0.0334(19) 0.0409(18) 0.0050(15) 0.0208(17) 0.0045(16)
O100 0.0360(15) 0.0615(18) 0.0389(13) 0.0060(12) 0.0152(11) -0.0002(13)
O101 0.0301(16) 0.073(2) 0.0540(16) 0.0102(14) 0.0145(13) -0.0040(13)
O102 0.0400(15) 0.0511(16) 0.0405(13) 0.0017(11) 0.0190(12) -0.0028(12)
N100 0.0370(18) 0.0416(18) 0.0385(15) -0.0031(13) 0.0181(14) -0.0030(13)
O110 0.0578(19) 0.069(2) 0.0395(14) -0.0063(13) 0.0150(13) 0.0013(15)
O111 0.0399(19) 0.085(3) 0.080(2) -0.0090(18) 0.0197(16) 0.0154(17)
O112 0.0473(17) 0.069(2) 0.0400(13) -0.0017(13) 0.0198(12) 0.0033(14)
N110 0.0404(19) 0.0445(18) 0.0412(16) -0.0004(13) 0.0195(15) 0.0040(14)
O120 0.0488(17) 0.0510(17) 0.0484(14) -0.0032(12) 0.0256(13) -0.0019(13)
O121 0.0448(17) 0.0483(17) 0.0670(17) 0.0015(13) 0.0207(14) 0.0064(14)
O122 0.0492(18) 0.0405(16) 0.0613(16) 0.0048(13) 0.0255(14) -0.0005(13)
N120 0.0430(19) 0.0429(19) 0.0375(15) -0.0061(13) 0.0154(14) -0.0020(15)
O130 0.0347(16) 0.076(2) 0.0513(15) -0.0029(14) 0.0176(13) 0.0013(14)
O131 0.0475(17) 0.067(2) 0.0448(14) -0.0046(13) 0.0233(13) 0.0047(14)
O132 0.0457(17) 0.0639(19) 0.0445(14) -0.0124(13) 0.0212(13) -0.0041(14)
N130 0.0422(19) 0.0464(19) 0.0369(15) 0.0040(13) 0.0191(14) 0.0064(15)
O140 0.0394(16) 0.0518(17) 0.0543(15) 0.0004(13) 0.0129(13) -0.0016(13)
O141 0.0467(17) 0.0516(17) 0.0575(16) 0.0026(13) 0.0265(14) 0.0037(13)
O142 0.086(2) 0.0501(19) 0.0730(19) -0.0122(15) 0.0477(18) -0.0058(17)
N140 0.048(2) 0.0386(18) 0.0384(15) 0.0019(13) 0.0199(15) 0.0017(15)
O150 0.0416(16) 0.0569(17) 0.0392(13) 0.0061(12) 0.0150(12) 0.0000(13)
O151 0.0387(17) 0.070(2) 0.0525(16) 0.0084(14) 0.0188(13) -0.0055(14)
O152 0.0403(16) 0.0546(17) 0.0416(13) 0.0033(12) 0.0184(12) -0.0035(12)
N150 0.0362(18) 0.0414(18) 0.0349(15) -0.0010(12) 0.0132(13) -0.0026(14)
O160 0.0489(18) 0.0531(18) 0.0550(16) -0.0001(13) 0.0162(14) -0.0057(14)
O161 0.051(2) 0.080(2) 0.077(2) 0.0015(18) 0.0218(17) 0.0098(17)
O162 0.085(3) 0.065(2) 0.0708(19) -0.0193(16) 0.0459(19) -0.0158(18)
N160 0.051(2) 0.049(2) 0.0451(17) 0.0032(15) 0.0207(16) -0.0030(17)
O170 0.0510(19) 0.0511(18) 0.0574(16) -0.0002(13) 0.0105(14) 0.0068(14)
O171 0.087(3) 0.071(2) 0.0686(19) 0.0251(17) 0.0475(19) 0.0202(19)
O172 0.051(2) 0.084(3) 0.079(2) -0.0022(18) 0.0283(17) -0.0102(18)
N170 0.053(2) 0.046(2) 0.0443(17) -0.0013(15) 0.0208(16) 0.0040(16)
O180 0.043(2) 0.104(3) 0.078(2) 0.0027(19) 0.0223(17) -0.0183(19)
O181 0.0455(17) 0.0702(19) 0.0397(13) -0.0015(13) 0.0217(12) -0.0059(14)
O182 0.070(2) 0.071(2) 0.0378(14) 0.0076(13) 0.0161(14) 0.0053(17)
N180 0.0384(19) 0.0448(19) 0.0426(16) -0.0043(13) 0.0192(14) -0.0042(14)
O190 0.048(2) 0.107(3) 0.087(2) -0.017(2) 0.0315(18) -0.0274(19)
O191 0.091(3) 0.063(2) 0.0444(16) 0.0084(14) 0.0176(16) 0.0186(18)
O192 0.0566(19) 0.083(2) 0.0443(15) -0.0043(14) 0.0259(14) -0.0139(16)
N190 0.047(2) 0.052(2) 0.0399(16) -0.0011(14) 0.0188(15) -0.0024(16)
O200 0.0556(19) 0.0398(16) 0.0657(17) -0.0069(13) 0.0296(15) -0.0009(13)
O201 0.0448(16) 0.0534(17) 0.0492(14) 0.0058(12) 0.0256(13) 0.0064(13)
O202 0.0393(16) 0.0455(16) 0.0660(17) -0.0026(13) 0.0193(14) -0.0056(13)
N200 0.0432(19) 0.0417(18) 0.0379(15) 0.0024(13) 0.0169(14) 0.0008(15)
O220 0.078(2) 0.063(2) 0.0685(19) -0.0209(16) 0.0472(18) -0.0155(17)
O221 0.077(3) 0.065(2) 0.086(2) -0.0202(18) 0.032(2) -0.0124(19)
O222 0.096(3) 0.084(3) 0.095(3) -0.005(2) 0.031(2) 0.022(2)
N220 0.071(3) 0.049(2) 0.0483(19) -0.0016(16) 0.0295(19) -0.0076(19)

loop_
_atom_type_symbol
_atom_type_description
_atom_type_scat_dispersion_real
_atom_type_scat_dispersion_imag
_atom_type_scat_source
C C 0.0033 0.0016 'International Tables Vol C Tables 4.2.6.8 and 6.1.1.4'
H H 0.0000 0.0000 'International Tables Vol C Tables 4.2.6.8 and 6.1.1.4'
N N 0.0061 0.0033 'International Tables Vol C Tables 4.2.6.8 and 6.1.1.4'
Ni Ni 0.3393 1.1124 'International Tables Vol C Tables 4.2.6.8 and 6.1.1.4'
O O 0.0106 0.0060 'International Tables Vol C Tables 4.2.6.8 and 6.1.1.4'

loop_
_geom_angle_atom_site_label_1
_geom_angle_atom_site_label_2
_geom_angle_atom_site_label_3
_geom_angle
O2 Ni1 N3 174.85(11)
O2 Ni1 N1 90.86(11)
N3 Ni1 N1 93.84(11)
O2 Ni1 O1 86.07(10)
N3 Ni1 O1 91.73(10)
N1 Ni1 O1 91.12(11)
O2 Ni1 N2 88.73(10)
N3 Ni1 N2 94.13(11)
N1 Ni1 N2 80.29(12)
O1 Ni1 N2 169.89(11)
O2 Ni1 N4 96.01(11)
N3 Ni1 N4 79.57(11)
N1 Ni1 N4 170.52(12)
O1 Ni1 N4 95.85(11)
N2 Ni1 N4 93.30(12)
Ni1 O1 H1A 115(3)
Ni1 O1 H1B 113(3)
H1A O1 H1B 113(4)
Ni1 O2 H2A 115(3)
Ni1 O2 H2B 111(3)
H2A O2 H2B 107(4)
C11 N1 C22 117.6(3)
C11 N1 Ni1 129.8(3)
C22 N1 Ni1 112.6(2)
C20 N2 C21 118.8(3)
C20 N2 Ni1 129.0(3)
C21 N2 Ni1 112.2(2)
C31 N3 C42 118.0(3)
C31 N3 Ni1 128.2(3)
C42 N3 Ni1 113.8(2)
C40 N4 C41 118.4(3)
C40 N4 Ni1 129.1(3)
C41 N4 Ni1 112.3(2)
N1 C11 C12 123.1(4)
N1 C11 H11 118.4
C12 C11 H11 118.4
C13 C12 C11 119.5(4)
C13 C12 H12 120.3
C11 C12 H12 120.3
C12 C13 C14 119.5(4)
C12 C13 H13 120.2
C14 C13 H13 120.2
C22 C14 C13 117.2(4)
C22 C14 C15 119.0(4)
C13 C14 C15 123.8(4)
C16 C15 C14 120.9(4)
C16 C15 H15 119.6
C14 C15 H15 119.6
C15 C16 C17 121.5(4)
C15 C16 H16 119.3
C17 C16 H16 119.3
C18 C17 C21 117.2(4)
C18 C17 C16 123.7(4)
C21 C17 C16 119.0(4)
C19 C18 C17 120.2(4)
C19 C18 H18 119.9
C17 C18 H18 119.9
C18 C19 C20 119.1(4)
C18 C19 H19 120.5
C20 C19 H19 120.5
N2 C20 C19 122.3(4)
N2 C20 H20 118.9
C19 C20 H20 118.9
N2 C21 C17 122.4(3)
N2 C21 C22 117.9(3)
C17 C21 C22 119.7(3)
N1 C22 C14 123.1(3)
N1 C22 C21 116.9(3)
C14 C22 C21 119.9(3)
N3 C31 C32 122.2(4)
N3 C31 H31 118.9
C32 C31 H31 118.9
C33 C32 C31 120.3(4)
C33 C32 H32 119.9
C31 C32 H32 119.9
C32 C33 C34 119.0(3)
C32 C33 H33 120.5
C34 C33 H33 120.5
C42 C34 C33 117.1(4)
C42 C34 C35 119.2(4)
C33 C34 C35 123.7(3)
C36 C35 C34 120.8(4)
C36 C35 H35 119.6
C34 C35 H35 119.6
C35 C36 C37 121.3(4)
C35 C36 H36 119.4
C37 C36 H36 119.4
C41 C37 C38 117.4(3)
C41 C37 C36 119.0(4)
C38 C37 C36 123.6(4)
C39 C38 C37 119.3(4)
C39 C38 H38 120.3
C37 C38 H38 120.3
C38 C39 C40 119.8(4)
C38 C39 H39 120.1
C40 C39 H39 120.1
N4 C40 C39 122.3(4)
N4 C40 H40 118.8
C39 C40 H40 118.8
N4 C41 C37 122.8(3)
N4 C41 C42 117.5(3)
C37 C41 C42 119.7(3)
N3 C42 C34 123.5(3)
N3 C42 C41 116.5(3)
C34 C42 C41 120.0(3)
N8 Ni2 N5 174.32(12)
N8 Ni2 O4 90.10(11)
N5 Ni2 O4 95.37(11)
N8 Ni2 N6 98.55(12)
N5 Ni2 N6 80.05(12)
O4 Ni2 N6 89.03(11)
N8 Ni2 N7 79.96(12)
N5 Ni2 N7 94.63(11)
O4 Ni2 N7 169.82(12)
N6 Ni2 N7 94.58(11)
N8 Ni2 O3 87.56(11)
N5 Ni2 O3 94.27(12)
O4 Ni2 O3 86.72(10)
N6 Ni2 O3 172.57(11)
N7 Ni2 O3 90.65(11)
Ni2 O3 H3A 115(3)
Ni2 O3 H3B 115(3)
H3A O3 H3B 115(4)
Ni2 O4 H4A 111(3)
Ni2 O4 H4B 113(3)
H4A O4 H4B 108(4)
C51 N5 C62 118.4(3)
C51 N5 Ni2 128.5(3)
C62 N5 Ni2 113.0(2)
C60 N6 C61 117.5(3)
C60 N6 Ni2 129.8(3)
C61 N6 Ni2 112.6(2)
C71 N7 C82 117.8(3)
C71 N7 Ni2 129.8(3)
C82 N7 Ni2 112.3(2)
C80 N8 C81 118.3(3)
C80 N8 Ni2 128.2(3)
C81 N8 Ni2 113.3(2)
N5 C51 C52 121.7(4)
N5 C51 H51 119.2
C52 C51 H51 119.2
C53 C52 C51 120.4(4)
C53 C52 H52 119.8
C51 C52 H52 119.8
C52 C53 C54 118.8(4)
C52 C53 H53 120.6
C54 C53 H53 120.6
C53 C54 C62 117.9(4)
C53 C54 C55 123.0(4)
C62 C54 C55 119.1(4)
C56 C55 C54 121.0(4)
C56 C55 H55 119.5
C54 C55 H55 119.5
C55 C56 C57 121.1(4)
C55 C56 H56 119.4
C57 C56 H56 119.4
C58 C57 C61 117.4(4)
C58 C57 C56 123.8(4)
C61 C57 C56 118.7(4)
C59 C58 C57 119.8(4)
C59 C58 H58 120.1
C57 C58 H58 120.1
C58 C59 C60 119.3(4)
C58 C59 H59 120.3
C60 C59 H59 120.3
N6 C60 C59 122.9(4)
N6 C60 H60 118.5
C59 C60 H60 118.5
N6 C61 C57 122.9(3)
N6 C61 C62 116.7(3)
C57 C61 C62 120.4(3)
N5 C62 C54 122.9(4)
N5 C62 C61 117.5(3)
C54 C62 C61 119.6(4)
N7 C71 C72 122.2(4)
N7 C71 H71 118.9
C72 C71 H71 118.9
C73 C72 C71 119.9(4)
C73 C72 H72 120.0
C71 C72 H72 120.0
C72 C73 C74 119.5(4)
C72 C73 H73 120.3
C74 C73 H73 120.3
C82 C74 C73 117.1(4)
C82 C74 C75 118.8(4)
C73 C74 C75 124.1(4)
C76 C75 C74 121.9(4)
C76 C75 H75 119.1
C74 C75 H75 119.1
C75 C76 C77 120.4(4)
C75 C76 H76 119.8
C77 C76 H76 119.8
C81 C77 C78 117.6(3)
C81 C77 C76 118.6(4)
C78 C77 C76 123.8(4)
C79 C78 C77 119.4(4)
C79 C78 H78 120.3
C77 C78 H78 120.3
C78 C79 C80 119.4(4)
C78 C79 H79 120.3
C80 C79 H79 120.3
N8 C80 C79 123.2(4)
N8 C80 H80 118.4
C79 C80 H80 118.4
N8 C81 C77 122.0(3)
N8 C81 C82 117.5(3)
C77 C81 C82 120.5(3)
N7 C82 C74 123.4(3)
N7 C82 C81 116.9(3)
C74 C82 C81 119.7(3)
O5 Ni3 O6 86.55(10)
O5 Ni3 N10 87.22(10)
O6 Ni3 N10 168.59(11)
O5 Ni3 N12 174.49(12)
O6 Ni3 N12 91.78(11)
N10 Ni3 N12 95.27(12)
O5 Ni3 N9 89.65(11)
O6 Ni3 N9 90.12(11)
N10 Ni3 N9 80.29(12)
N12 Ni3 N9 95.61(12)
O5 Ni3 N11 95.12(11)
O6 Ni3 N11 94.84(11)
N10 Ni3 N11 95.23(12)
N12 Ni3 N11 79.77(12)
N9 Ni3 N11 173.30(12)
Ni3 O5 H5A 109(3)
Ni3 O5 H5B 112(3)
H5A O5 H5B 117(4)
Ni3 O6 H6A 108(3)
Ni3 O6 H6B 120(3)
H6A O6 H6B 115(4)
C91 N9 C102 118.6(3)
C91 N9 Ni3 128.8(3)
C102 N9 Ni3 112.5(2)
C100 N10 C101 118.3(3)
C100 N10 Ni3 129.3(3)
C101 N10 Ni3 112.2(2)
C111 N11 C122 118.0(3)
C111 N11 Ni3 129.1(3)
C122 N11 Ni3 112.9(2)
C120 N12 C121 118.1(3)
C120 N12 Ni3 128.8(3)
C121 N12 Ni3 113.1(2)
N9 C91 C92 122.0(4)
N9 C91 H91 119.0
C92 C91 H91 119.0
C93 C92 C91 120.0(4)
C93 C92 H92 120.0
C91 C92 H92 120.0
C92 C93 C94 119.6(4)
C92 C93 H93 120.2
C94 C93 H93 120.2
C102 C94 C93 117.4(4)
C102 C94 C95 118.9(4)
C93 C94 C95 123.7(4)
C96 C95 C94 120.8(4)
C96 C95 H95 119.6
C94 C95 H95 119.6
C95 C96 C97 121.7(4)
C95 C96 H96 119.2
C97 C96 H96 119.2
C101 C97 C98 117.3(4)
C101 C97 C96 118.9(3)
C98 C97 C96 123.8(4)
C99 C98 C97 120.2(4)
C99 C98 H98 119.9
C97 C98 H98 119.9
C98 C99 C100 119.0(4)
C98 C99 H99 120.5
C100 C99 H99 120.5
N10 C100 C99 122.2(4)
N10 C100 H100 118.9
C99 C100 H100 118.9
N10 C101 C97 122.9(3)
N10 C101 C102 117.9(3)
C97 C101 C102 119.2(3)
N9 C102 C94 122.5(3)
N9 C102 C101 116.9(3)
C94 C102 C101 120.5(3)
N11 C111 C112 122.1(4)
N11 C111 H111 118.9
C112 C111 H111 118.9
C113 C112 C111 120.3(4)
C113 C112 H112 119.9
C111 C112 H112 119.9
C112 C113 C114 119.4(4)
C112 C113 H113 120.3
C114 C113 H113 120.3
C122 C114 C113 116.9(3)
C122 C114 C115 119.7(4)
C113 C114 C115 123.3(4)
C116 C115 C114 120.7(4)
C116 C115 H115 119.7
C114 C115 H115 119.7
C115 C116 C117 121.2(4)
C115 C116 H116 119.4
C117 C116 H116 119.4
C118 C117 C121 117.7(4)
C118 C117 C116 123.5(4)
C121 C117 C116 118.7(4)
C119 C118 C117 118.9(4)
C119 C118 H118 120.6
C117 C118 H118 120.6
C118 C119 C120 120.7(4)
C118 C119 H119 119.6
C120 C119 H119 119.6
N12 C120 C119 121.6(4)
N12 C120 H120 119.2
C119 C120 H120 119.2
N12 C121 C117 123.0(3)
N12 C121 C122 117.0(3)
C117 C121 C122 120.0(4)
N11 C122 C114 123.2(3)
N11 C122 C121 117.2(3)
C114 C122 C121 119.6(3)
N13 Ni4 O8 96.68(11)
N13 Ni4 N16 172.43(12)
O8 Ni4 N16 90.42(11)
N13 Ni4 N15 93.19(12)
O8 Ni4 N15 170.02(12)
N16 Ni4 N15 79.80(12)
N13 Ni4 N14 79.89(13)
O8 Ni4 N14 89.69(11)
N16 Ni4 N14 97.57(13)
N15 Ni4 N14 93.51(12)
N13 Ni4 O7 94.60(12)
O8 Ni4 O7 86.52(10)
N16 Ni4 O7 88.45(12)
N15 Ni4 O7 91.22(11)
N14 Ni4 O7 172.92(12)
Ni4 O7 H7A 112(3)
Ni4 O7 H7B 116(3)
H7A O7 H7B 125(4)
Ni4 O8 H8A 112(3)
Ni4 O8 H8B 114(3)
H8A O8 H8B 99(4)
C131 N13 C142 118.0(4)
C131 N13 Ni4 128.7(3)
C142 N13 Ni4 113.1(3)
C140 N14 C141 118.4(4)
C140 N14 Ni4 129.1(3)
C141 N14 Ni4 112.5(3)
C151 N15 C162 117.8(3)
C151 N15 Ni4 129.4(3)
C162 N15 Ni4 112.8(2)
C160 N16 C161 118.0(3)
C160 N16 Ni4 128.5(3)
C161 N16 Ni4 113.4(2)
N13 C131 C132 121.9(4)
N13 C131 H131 119.0
C132 C131 H131 119.0
C133 C132 C131 120.9(5)
C133 C132 H132 119.5
C131 C132 H132 119.5
C132 C133 C134 119.0(4)
C132 C133 H133 120.5
C134 C133 H133 120.5
C133 C134 C142 117.0(4)
C133 C134 C135 124.0(4)
C142 C134 C135 119.0(5)
C136 C135 C134 121.5(5)
C136 C135 H135 119.3
C134 C135 H135 119.3
C135 C136 C137 121.3(4)
C135 C136 H136 119.3
C137 C136 H136 119.3
C138 C137 C141 117.0(5)
C138 C137 C136 124.5(4)
C141 C137 C136 118.5(5)
C139 C138 C137 120.2(4)
C139 C138 H138 119.9
C137 C138 H138 119.9
C138 C139 C140 119.6(5)
C138 C139 H139 120.2
C140 C139 H139 120.2
N14 C140 C139 121.9(5)
N14 C140 H140 119.1
C139 C140 H140 119.1
N14 C141 C137 123.0(4)
N14 C141 C142 116.7(3)
C137 C141 C142 120.3(4)
N13 C142 C134 123.2(4)
N13 C142 C141 117.4(3)
C134 C142 C141 119.4(4)
N15 C151 C152 122.2(4)
N15 C151 H151 118.9
C152 C151 H151 118.9
C153 C152 C151 119.9(4)
C153 C152 H152 120.1
C151 C152 H152 120.1
C152 C153 C154 119.5(4)
C152 C153 H153 120.3
C154 C153 H153 120.3
C162 C154 C153 117.3(4)
C162 C154 C155 118.3(4)
C153 C154 C155 124.4(4)
C156 C155 C154 122.1(4)
C156 C155 H155 118.9
C154 C155 H155 118.9
C155 C156 C157 120.5(4)
C155 C156 H156 119.7
C157 C156 H156 119.7
C161 C157 C158 117.6(4)
C161 C157 C156 118.8(4)
C158 C157 C156 123.5(4)
C159 C158 C157 119.4(4)
C159 C158 H158 120.3
C157 C158 H158 120.3
C158 C159 C160 119.7(4)
C158 C159 H159 120.1
C160 C159 H159 120.1
N16 C160 C159 122.7(4)
N16 C160 H160 118.7
C159 C160 H160 118.7
N16 C161 C157 122.6(3)
N16 C161 C162 116.8(3)
C157 C161 C162 120.6(3)
N15 C162 C154 123.3(4)
N15 C162 C161 117.1(3)
C154 C162 C161 119.5(4)
N20 Ni5 N17 174.66(12)
N20 Ni5 O9 95.80(12)
N17 Ni5 O9 89.52(12)
N20 Ni5 N19 79.97(12)
N17 Ni5 N19 100.61(12)
O9 Ni5 N19 88.36(11)
N20 Ni5 N18 94.83(12)
N17 Ni5 N18 79.83(12)
O9 Ni5 N18 169.20(12)
N19 Ni5 N18 95.39(12)
N20 Ni5 O10 93.91(12)
N17 Ni5 O10 85.88(12)
O9 Ni5 O10 88.01(11)
N19 Ni5 O10 172.53(12)
N18 Ni5 O10 89.36(11)
Ni5 O9 H9A 102(3)
Ni5 O9 H9B 114(3)
H9A O9 H9B 103(4)
Ni5 O10 H10A 111(3)
Ni5 O10 H10B 119(3)
H10A O10 H10B 111(4)
C171 N17 C182 118.3(3)
C171 N17 Ni5 127.6(3)
C182 N17 Ni5 113.2(2)
C180 N18 C181 118.3(3)
C180 N18 Ni5 129.4(3)
C181 N18 Ni5 112.1(2)
C191 N19 C202 117.7(3)
C191 N19 Ni5 129.6(3)
C202 N19 Ni5 112.6(2)
C200 N20 C201 118.5(4)
C200 N20 Ni5 128.5(3)
C201 N20 Ni5 113.0(2)
N17 C171 C172 122.5(4)
N17 C171 H171 118.7
C172 C171 H171 118.7
C173 C172 C171 119.6(4)
C173 C172 H172 120.2
C171 C172 H172 120.2
C172 C173 C174 119.7(4)
C172 C173 H173 120.2
C174 C173 H173 120.2
C173 C174 C182 117.3(4)
C173 C174 C175 124.2(4)
C182 C174 C175 118.5(4)
C176 C175 C174 120.8(4)
C176 C175 H175 119.6
C174 C175 H175 119.6
C175 C176 C177 122.1(4)
C175 C176 H176 118.9
C177 C176 H176 118.9
C178 C177 C181 116.8(4)
C178 C177 C176 124.9(4)
C181 C177 C176 118.3(4)
C179 C178 C177 120.2(4)
C179 C178 H178 119.9
C177 C178 H178 119.9
C178 C179 C180 119.8(4)
C178 C179 H179 120.1
C180 C179 H179 120.1
N18 C180 C179 121.7(4)
N18 C180 H180 119.1
C179 C180 H180 119.1
N18 C181 C177 123.0(4)
N18 C181 C182 117.4(3)
C177 C181 C182 119.5(4)
N17 C182 C174 122.3(4)
N17 C182 C181 117.1(3)
C174 C182 C181 120.6(3)
N19 C191 C192 122.7(4)
N19 C191 H191 118.7
C192 C191 H191 118.7
C193 C192 C191 119.1(4)
C193 C192 H192 120.5
C191 C192 H192 120.5
C192 C193 C194 119.9(4)
C192 C193 H193 120.1
C194 C193 H193 120.1
C202 C194 C193 117.5(4)
C202 C194 C195 119.3(4)
C193 C194 C195 123.1(4)
C196 C195 C194 120.5(4)
C196 C195 H195 119.7
C194 C195 H195 119.7
C195 C196 C197 120.9(4)
C195 C196 H196 119.6
C197 C196 H196 119.6
C201 C197 C198 118.1(4)
C201 C197 C196 119.1(4)
C198 C197 C196 122.9(4)
C199 C198 C197 119.0(4)
C199 C198 H198 120.5
C197 C198 H198 120.5
C198 C199 C200 119.7(4)
C198 C199 H199 120.1
C200 C199 H199 120.1
N20 C200 C199 122.3(4)
N20 C200 H200 118.9
C199 C200 H200 118.9
N20 C201 C197 122.4(4)
N20 C201 C202 117.8(3)
C197 C201 C202 119.8(4)
N19 C202 C194 123.0(3)
N19 C202 C201 116.6(3)
C194 C202 C201 120.4(4)
O11 Ni6 O12 85.62(10)
O11 Ni6 N23 174.40(12)
O12 Ni6 N23 92.44(11)
O11 Ni6 N24 95.66(11)
O12 Ni6 N24 98.32(12)
N23 Ni6 N24 79.41(12)
O11 Ni6 N21 91.73(11)
O12 Ni6 N21 91.08(12)
N23 Ni6 N21 93.56(12)
N24 Ni6 N21 168.44(12)
O11 Ni6 N22 89.29(11)
O12 Ni6 N22 169.58(11)
N23 Ni6 N22 93.43(11)
N24 Ni6 N22 91.22(12)
N21 Ni6 N22 79.97(12)
Ni6 O11 H11A 115(3)
Ni6 O11 H11B 114(3)
H11A O11 H11B 103(4)
Ni6 O12 H12A 118(3)
Ni6 O12 H12B 98(3)
H12A O12 H12B 116(4)
C211 N21 C222 118.4(4)
C211 N21 Ni6 129.0(3)
C222 N21 Ni6 112.7(2)
C220 N22 C221 118.3(3)
C220 N22 Ni6 129.5(3)
C221 N22 Ni6 112.2(2)
C231 N23 C242 118.1(3)
C231 N23 Ni6 128.7(3)
C242 N23 Ni6 113.1(2)
C240 N24 C241 117.4(3)
C240 N24 Ni6 129.1(3)
C241 N24 Ni6 112.8(2)
N21 C211 C212 121.8(4)
N21 C211 H211 119.1
C212 C211 H211 119.1
C213 C212 C211 119.4(4)
C213 C212 H212 120.3
C211 C212 H212 120.3
C212 C213 C214 120.5(4)
C212 C213 H213 119.8
C214 C213 H213 119.8
C213 C214 C222 116.7(4)
C213 C214 C215 124.9(4)
C222 C214 C215 118.4(4)
C216 C215 C214 122.2(4)
C216 C215 H215 118.9
C214 C215 H215 118.9
C215 C216 C217 121.3(4)
C215 C216 H216 119.4
C217 C216 H216 119.4
C218 C217 C216 124.6(4)
C218 C217 C221 116.6(4)
C216 C217 C221 118.8(4)
C219 C218 C217 121.3(4)
C219 C218 H218 119.3
C217 C218 H218 119.3
C218 C219 C220 118.2(4)
C218 C219 H219 120.9
C220 C219 H219 120.9
N22 C220 C219 123.3(4)
N22 C220 H220 118.4
C219 C220 H220 118.4
N22 C221 C217 122.2(4)
N22 C221 C222 118.1(3)
C217 C221 C222 119.7(4)
N21 C222 C214 123.3(4)
N21 C222 C221 117.0(3)
C214 C222 C221 119.6(4)
N23 C231 C232 122.3(4)
N23 C231 H231 118.9
C232 C231 H231 118.9
C233 C232 C231 120.1(4)
C233 C232 H232 120.0
C231 C232 H232 120.0
C232 C233 C234 119.1(4)
C232 C233 H233 120.4
C234 C233 H233 120.4
C242 C234 C233 117.2(4)
C242 C234 C235 119.1(4)
C233 C234 C235 123.7(4)
C236 C235 C234 121.4(4)
C236 C235 H235 119.3
C234 C235 H235 119.3
C235 C236 C237 120.4(4)
C235 C236 H236 119.8
C237 C236 H236 119.8
C241 C237 C238 117.5(4)
C241 C237 C236 119.4(4)
C238 C237 C236 123.1(4)
C239 C238 C237 119.0(4)
C239 C238 H238 120.5
C237 C238 H238 120.5
C238 C239 C240 120.3(4)
C238 C239 H239 119.8
C240 C239 H239 119.8
N24 C240 C239 122.3(4)
N24 C240 H240 118.8
C239 C240 H240 118.8
N24 C241 C237 123.4(3)
N24 C241 C242 116.7(3)
C237 C241 C242 119.8(3)
N23 C242 C234 123.2(3)
N23 C242 C241 116.9(3)
C234 C242 C241 119.9(4)
O100 N100 O101 119.8(3)
O100 N100 O102 119.9(3)
O101 N100 O102 120.3(3)
O111 N110 O110 119.7(3)
O111 N110 O112 120.3(3)
O110 N110 O112 120.0(3)
O122 N120 O120 122.1(3)
O122 N120 O121 119.3(3)
O120 N120 O121 118.6(3)
O130 N130 O132 119.9(3)
O130 N130 O131 120.6(3)
O132 N130 O131 119.5(3)
O142 N140 O140 120.1(3)
O142 N140 O141 121.7(3)
O140 N140 O141 118.2(3)
O150 N150 O151 119.3(3)
O150 N150 O152 120.3(3)
O151 N150 O152 120.4(3)
O162 N160 O161 121.3(4)
O162 N160 O160 119.8(4)
O161 N160 O160 118.9(4)
O171 N170 O172 121.2(4)
O171 N170 O170 120.0(4)
O172 N170 O170 118.8(4)
O180 N180 O182 119.0(3)
O180 N180 O181 120.6(3)
O182 N180 O181 120.3(3)
O190 N190 O191 118.8(4)
O190 N190 O192 120.3(3)
O191 N190 O192 120.7(4)
O200 N200 O201 121.9(3)
O200 N200 O202 118.8(3)
O201 N200 O202 119.3(3)
O221 N220 O220 121.3(4)
O221 N220 O222 117.1(4)
O220 N220 O222 121.3(4)

loop_
_geom_bond_atom_site_label_1
_geom_bond_atom_site_label_2
_geom_bond_distance
Ni1 O2 2.060(2)
Ni1 N3 2.074(3)
Ni1 N1 2.081(3)
Ni1 O1 2.081(3)
Ni1 N2 2.089(3)
Ni1 N4 2.101(3)
O1 H1A 0.853(14)
O1 H1B 0.865(14)
O2 H2A 0.844(15)
O2 H2B 0.821(14)
N1 C11 1.326(5)
N1 C22 1.360(4)
N2 C20 1.334(5)
N2 C21 1.351(5)
N3 C31 1.329(5)
N3 C42 1.357(5)
N4 C40 1.327(5)
N4 C41 1.357(4)
C11 C12 1.393(5)
C11 H11 0.9500
C12 C13 1.362(5)
C12 H12 0.9500
C13 C14 1.405(5)
C13 H13 0.9500
C14 C22 1.401(5)
C14 C15 1.437(5)
C15 C16 1.356(6)
C15 H15 0.9500
C16 C17 1.423(6)
C16 H16 0.9500
C17 C18 1.402(6)
C17 C21 1.409(5)
C18 C19 1.362(6)
C18 H18 0.9500
C19 C20 1.401(5)
C19 H19 0.9500
C20 H20 0.9500
C21 C22 1.439(5)
C31 C32 1.394(5)
C31 H31 0.9500
C32 C33 1.363(6)
C32 H32 0.9500
C33 C34 1.412(6)
C33 H33 0.9500
C34 C42 1.395(5)
C34 C35 1.432(6)
C35 C36 1.349(6)
C35 H35 0.9500
C36 C37 1.436(5)
C36 H36 0.9500
C37 C41 1.394(5)
C37 C38 1.405(6)
C38 C39 1.365(6)
C38 H38 0.9500
C39 C40 1.391(6)
C39 H39 0.9500
C40 H40 0.9500
C41 C42 1.438(5)
Ni2 N8 2.065(3)
Ni2 N5 2.073(3)
Ni2 O4 2.082(3)
Ni2 N6 2.084(3)
Ni2 N7 2.093(3)
Ni2 O3 2.102(3)
O3 H3A 0.853(19)
O3 H3B 0.848(19)
O4 H4A 0.832(15)
O4 H4B 0.863(19)
N5 C51 1.335(5)
N5 C62 1.353(5)
N6 C60 1.327(5)
N6 C61 1.366(5)
N7 C71 1.329(5)
N7 C82 1.367(5)
N8 C80 1.340(5)
N8 C81 1.356(4)
C51 C52 1.394(6)
C51 H51 0.9500
C52 C53 1.369(6)
C52 H52 0.9500
C53 C54 1.397(6)
C53 H53 0.9500
C54 C62 1.399(5)
C54 C55 1.435(6)
C55 C56 1.359(6)
C55 H55 0.9500
C56 C57 1.427(5)
C56 H56 0.9500
C57 C58 1.398(6)
C57 C61 1.406(5)
C58 C59 1.359(6)
C58 H58 0.9500
C59 C60 1.407(5)
C59 H59 0.9500
C60 H60 0.9500
C61 C62 1.435(5)
C71 C72 1.403(5)
C71 H71 0.9500
C72 C73 1.364(6)
C72 H72 0.9500
C73 C74 1.405(6)
C73 H73 0.9500
C74 C82 1.396(5)
C74 C75 1.433(6)
C75 C76 1.352(6)
C75 H75 0.9500
C76 C77 1.435(5)
C76 H76 0.9500
C77 C81 1.407(5)
C77 C78 1.418(6)
C78 C79 1.363(6)
C78 H78 0.9500
C79 C80 1.382(6)
C79 H79 0.9500
C80 H80 0.9500
C81 C82 1.428(5)
Ni3 O5 2.068(3)
Ni3 O6 2.078(3)
Ni3 N10 2.081(3)
Ni3 N12 2.083(3)
Ni3 N9 2.085(3)
Ni3 N11 2.089(3)
O5 H5A 0.839(15)
O5 H5B 0.851(15)
O6 H6A 0.862(14)
O6 H6B 0.915(14)
N9 C91 1.337(5)
N9 C102 1.357(5)
N10 C100 1.338(5)
N10 C101 1.356(5)
N11 C111 1.333(5)
N11 C122 1.359(4)
N12 C120 1.329(5)
N12 C121 1.363(5)
C91 C92 1.398(5)
C91 H91 0.9500
C92 C93 1.354(6)
C92 H92 0.9500
C93 C94 1.413(5)
C93 H93 0.9500
C94 C102 1.400(5)
C94 C95 1.422(5)
C95 C96 1.354(6)
C95 H95 0.9500
C96 C97 1.429(5)
C96 H96 0.9500
C97 C101 1.400(5)
C97 C98 1.402(5)
C98 C99 1.363(6)
C98 H98 0.9500
C99 C100 1.408(5)
C99 H99 0.9500
C100 H100 0.9500
C101 C102 1.437(5)
C111 C112 1.391(6)
C111 H111 0.9500
C112 C113 1.351(6)
C112 H112 0.9500
C113 C114 1.419(6)
C113 H113 0.9500
C114 C122 1.391(5)
C114 C115 1.423(5)
C115 C116 1.357(6)
C115 H115 0.9500
C116 C117 1.427(6)
C116 H116 0.9500
C117 C118 1.397(6)
C117 C121 1.402(5)
C118 C119 1.360(6)
C118 H118 0.9500
C119 C120 1.403(5)
C119 H119 0.9500
C120 H120 0.9500
C121 C122 1.435(5)
Ni4 N13 2.062(3)
Ni4 O8 2.072(3)
Ni4 N16 2.079(3)
Ni4 N15 2.085(3)
Ni4 N14 2.086(3)
Ni4 O7 2.096(3)
O7 H7A 0.900(16)
O7 H7B 0.955(15)
O8 H8A 0.838(15)
O8 H8B 0.868(15)
N13 C131 1.336(5)
N13 C142 1.357(5)
N14 C140 1.327(5)
N14 C141 1.361(5)
N15 C151 1.341(5)
N15 C162 1.361(5)
N16 C160 1.339(5)
N16 C161 1.356(4)
C131 C132 1.395(6)
C131 H131 0.9500
C132 C133 1.355(7)
C132 H132 0.9500
C133 C134 1.411(7)
C133 H133 0.9500
C134 C142 1.412(6)
C134 C135 1.429(7)
C135 C136 1.342(8)
C135 H135 0.9500
C136 C137 1.431(7)
C136 H136 0.9500
C137 C138 1.394(7)
C137 C141 1.411(6)
C138 C139 1.362(7)
C138 H138 0.9500
C139 C140 1.413(6)
C139 H139 0.9500
C140 H140 0.9500
C141 C142 1.427(6)
C151 C152 1.397(5)
C151 H151 0.9500
C152 C153 1.368(6)
C152 H152 0.9500
C153 C154 1.406(6)
C153 H153 0.9500
C154 C162 1.398(5)
C154 C155 1.443(6)
C155 C156 1.342(6)
C155 H155 0.9500
C156 C157 1.435(5)
C156 H156 0.9500
C157 C161 1.397(5)
C157 C158 1.413(6)
C158 C159 1.355(6)
C158 H158 0.9500
C159 C160 1.390(6)
C159 H159 0.9500
C160 H160 0.9500
C161 C162 1.438(5)
Ni5 N20 2.068(3)
Ni5 N17 2.073(3)
Ni5 O9 2.081(3)
Ni5 N19 2.082(3)
Ni5 N18 2.090(3)
Ni5 O10 2.100(3)
O9 H9A 0.857(16)
O9 H9B 0.885(15)
O10 H10A 0.884(16)
O10 H10B 0.880(16)
N17 C171 1.338(5)
N17 C182 1.349(5)
N18 C180 1.334(5)
N18 C181 1.359(5)
N19 C191 1.317(5)
N19 C202 1.368(5)
N20 C200 1.336(5)
N20 C201 1.351(5)
C171 C172 1.389(6)
C171 H171 0.9500
C172 C173 1.356(6)
C172 H172 0.9500
C173 C174 1.404(6)
C173 H173 0.9500
C174 C182 1.410(5)
C174 C175 1.425(6)
C175 C176 1.344(6)
C175 H175 0.9500
C176 C177 1.437(6)
C176 H176 0.9500
C177 C178 1.397(6)
C177 C181 1.404(5)
C178 C179 1.358(6)
C178 H178 0.9500
C179 C180 1.400(5)
C179 H179 0.9500
C180 H180 0.9500
C181 C182 1.430(5)
C191 C192 1.418(5)
C191 H191 0.9500
C192 C193 1.358(6)
C192 H192 0.9500
C193 C194 1.398(6)
C193 H193 0.9500
C194 C202 1.398(5)
C194 C195 1.435(6)
C195 C196 1.358(6)
C195 H195 0.9500
C196 C197 1.444(6)
C196 H196 0.9500
C197 C201 1.399(5)
C197 C198 1.410(6)
C198 C199 1.358(6)
C198 H198 0.9500
C199 C200 1.400(6)
C199 H199 0.9500
C200 H200 0.9500
C201 C202 1.425(5)
Ni6 O11 2.058(3)
Ni6 O12 2.076(3)
Ni6 N23 2.083(3)
Ni6 N24 2.085(3)
Ni6 N21 2.086(3)
Ni6 N22 2.094(3)
O11 H11A 0.842(14)
O11 H11B 0.861(19)
O12 H12A 0.914(15)
O12 H12B 0.869(15)
N21 C211 1.335(5)
N21 C222 1.357(5)
N22 C220 1.334(5)
N22 C221 1.348(5)
N23 C231 1.320(5)
N23 C242 1.354(5)
N24 C240 1.332(5)
N24 C241 1.361(5)
C211 C212 1.412(6)
C211 H211 0.9500
C212 C213 1.368(6)
C212 H212 0.9500
C213 C214 1.394(6)
C213 H213 0.9500
C214 C222 1.413(5)
C214 C215 1.417(6)
C215 C216 1.347(6)
C215 H215 0.9500
C216 C217 1.413(6)
C216 H216 0.9500
C217 C218 1.402(6)
C217 C221 1.417(5)
C218 C219 1.347(6)
C218 H218 0.9500
C219 C220 1.396(6)
C219 H219 0.9500
C220 H220 0.9500
C221 C222 1.435(5)
C231 C232 1.403(5)
C231 H231 0.9500
C232 C233 1.355(6)
C232 H232 0.9500
C233 C234 1.406(6)
C233 H233 0.9500
C234 C242 1.401(5)
C234 C235 1.430(6)
C235 C236 1.352(6)
C235 H235 0.9500
C236 C237 1.444(6)
C236 H236 0.9500
C237 C241 1.392(5)
C237 C238 1.405(6)
C238 C239 1.357(6)
C238 H238 0.9500
C239 C240 1.395(6)
C239 H239 0.9500
C240 H240 0.9500
C241 C242 1.436(5)
O100 N100 1.246(4)
O101 N100 1.253(4)
O102 N100 1.258(3)
O110 N110 1.244(4)
O111 N110 1.218(4)
O112 N110 1.252(4)
O120 N120 1.255(4)
O121 N120 1.269(4)
O122 N120 1.235(4)
O130 N130 1.246(4)
O131 N130 1.260(4)
O132 N130 1.248(4)
O140 N140 1.259(4)
O141 N140 1.260(4)
O142 N140 1.230(4)
O150 N150 1.251(4)
O151 N150 1.257(4)
O152 N150 1.258(4)
O160 N160 1.265(4)
O161 N160 1.251(4)
O162 N160 1.232(4)
O170 N170 1.264(4)
O171 N170 1.226(4)
O172 N170 1.248(4)
O180 N180 1.224(4)
O181 N180 1.255(4)
O182 N180 1.236(4)
O190 N190 1.223(4)
O191 N190 1.230(4)
O192 N190 1.254(4)
O200 N200 1.242(4)
O201 N200 1.254(4)
O202 N200 1.262(4)
O220 N220 1.237(4)
O221 N220 1.233(5)
O222 N220 1.268(5)

loop_
_geom_torsion_atom_site_label_1
_geom_torsion_atom_site_label_2
_geom_torsion_atom_site_label_3
_geom_torsion_atom_site_label_4
_geom_torsion
O2 Ni1 N1 C11 -91.9(3)
N3 Ni1 N1 C11 86.0(3)
O1 Ni1 N1 C11 -5.8(3)
N2 Ni1 N1 C11 179.5(3)
O2 Ni1 N1 C22 88.3(2)
N3 Ni1 N1 C22 -93.8(2)
O1 Ni1 N1 C22 174.4(2)
N2 Ni1 N1 C22 -0.3(2)
O2 Ni1 N2 C20 86.4(3)
N3 Ni1 N2 C20 -89.3(3)
N1 Ni1 N2 C20 177.5(3)
O1 Ni1 N2 C20 145.4(5)
N4 Ni1 N2 C20 -9.5(3)
O2 Ni1 N2 C21 -91.5(2)
N3 Ni1 N2 C21 92.8(2)
N1 Ni1 N2 C21 -0.4(2)
O1 Ni1 N2 C21 -32.5(7)
N4 Ni1 N2 C21 172.5(2)
N1 Ni1 N3 C31 -9.1(3)
O1 Ni1 N3 C31 82.1(3)
N2 Ni1 N3 C31 -89.6(3)
N4 Ni1 N3 C31 177.8(3)
N1 Ni1 N3 C42 169.2(2)
O1 Ni1 N3 C42 -99.5(2)
N2 Ni1 N3 C42 88.7(2)
N4 Ni1 N3 C42 -3.9(2)
O2 Ni1 N4 C40 -2.9(3)
N3 Ni1 N4 C40 179.7(3)
O1 Ni1 N4 C40 -89.6(3)
N2 Ni1 N4 C40 86.1(3)
O2 Ni1 N4 C41 -177.7(2)
N3 Ni1 N4 C41 4.9(2)
O1 Ni1 N4 C41 95.6(2)
N2 Ni1 N4 C41 -88.7(2)
C22 N1 C11 C12 -1.3(5)
Ni1 N1 C11 C12 178.9(3)
N1 C11 C12 C13 0.4(6)
C11 C12 C13 C14 0.7(5)
C12 C13 C14 C22 -0.7(5)
C12 C13 C14 C15 178.1(3)
C22 C14 C15 C16 0.1(5)
C13 C14 C15 C16 -178.7(3)
C14 C15 C16 C17 -0.7(6)
C15 C16 C17 C18 -177.9(3)
C15 C16 C17 C21 0.1(5)
C21 C17 C18 C19 -1.6(5)
C16 C17 C18 C19 176.4(3)
C17 C18 C19 C20 2.1(5)
C21 N2 C20 C19 -2.4(5)
Ni1 N2 C20 C19 179.7(3)
C18 C19 C20 N2 -0.1(6)
C20 N2 C21 C17 3.0(5)
Ni1 N2 C21 C17 -178.8(3)
C20 N2 C21 C22 -177.1(3)
Ni1 N2 C21 C22 1.0(4)
C18 C17 C21 N2 -1.0(5)
C16 C17 C21 N2 -179.1(3)
C18 C17 C21 C22 179.1(3)
C16 C17 C21 C22 1.0(5)
C11 N1 C22 C14 1.2(5)
Ni1 N1 C22 C14 -178.9(3)
C11 N1 C22 C21 -178.9(3)
Ni1 N1 C22 C21 0.9(4)
C13 C14 C22 N1 -0.2(5)
C15 C14 C22 N1 -179.1(3)
C13 C14 C22 C21 179.9(3)
C15 C14 C22 C21 1.1(5)
N2 C21 C22 N1 -1.3(5)
C17 C21 C22 N1 178.6(3)
N2 C21 C22 C14 178.5(3)
C17 C21 C22 C14 -1.6(5)
C42 N3 C31 C32 1.3(5)
Ni1 N3 C31 C32 179.6(3)
N3 C31 C32 C33 -2.3(6)
C31 C32 C33 C34 1.0(6)
C32 C33 C34 C42 1.0(5)
C32 C33 C34 C35 -178.7(3)
C42 C34 C35 C36 1.2(5)
C33 C34 C35 C36 -179.0(4)
C34 C35 C36 C37 0.9(6)
C35 C36 C37 C41 -1.9(6)
C35 C36 C37 C38 178.2(4)
C41 C37 C38 C39 0.4(5)
C36 C37 C38 C39 -179.7(4)
C37 C38 C39 C40 -0.6(6)
C41 N4 C40 C39 -0.4(6)
Ni1 N4 C40 C39 -174.9(3)
C38 C39 C40 N4 0.6(6)
C40 N4 C41 C37 0.1(5)
Ni1 N4 C41 C37 175.6(3)
C40 N4 C41 C42 179.3(3)
Ni1 N4 C41 C42 -5.3(4)
C38 C37 C41 N4 -0.2(5)
C36 C37 C41 N4 179.9(3)
C38 C37 C41 C42 -179.3(3)
C36 C37 C41 C42 0.8(5)
C31 N3 C42 C34 0.8(5)
Ni1 N3 C42 C34 -177.7(3)
C31 N3 C42 C41 -179.1(3)
Ni1 N3 C42 C41 2.3(4)
C33 C34 C42 N3 -2.0(5)
C35 C34 C42 N3 177.8(3)
C33 C34 C42 C41 178.0(3)
C35 C34 C42 C41 -2.3(5)
N4 C41 C42 N3 2.1(5)
C37 C41 C42 N3 -178.8(3)
N4 C41 C42 C34 -177.9(3)
C37 C41 C42 C34 1.3(5)
O4 Ni2 N5 C51 -92.2(3)
N6 Ni2 N5 C51 179.7(3)
N7 Ni2 N5 C51 85.9(3)
O3 Ni2 N5 C51 -5.1(3)
O4 Ni2 N5 C62 91.2(2)
N6 Ni2 N5 C62 3.2(2)
N7 Ni2 N5 C62 -90.7(2)
O3 Ni2 N5 C62 178.3(2)
N8 Ni2 N6 C60 -9.0(3)
N5 Ni2 N6 C60 176.6(3)
O4 Ni2 N6 C60 81.0(3)
N7 Ni2 N6 C60 -89.5(3)
N8 Ni2 N6 C61 171.8(2)
N5 Ni2 N6 C61 -2.6(2)
O4 Ni2 N6 C61 -98.2(2)
N7 Ni2 N6 C61 91.3(2)
N8 Ni2 N7 C71 179.8(3)
N5 Ni2 N7 C71 -1.9(3)
O4 Ni2 N7 C71 167.3(5)
N6 Ni2 N7 C71 -82.3(3)
O3 Ni2 N7 C71 92.4(3)
N8 Ni2 N7 C82 2.0(2)
N5 Ni2 N7 C82 -179.8(2)
O4 Ni2 N7 C82 -10.6(8)
N6 Ni2 N7 C82 99.9(2)
O3 Ni2 N7 C82 -85.4(2)
O4 Ni2 N8 C80 1.5(3)
N6 Ni2 N8 C80 90.6(3)
N7 Ni2 N8 C80 -176.3(3)
O3 Ni2 N8 C80 -85.2(3)
O4 Ni2 N8 C81 175.6(2)
N6 Ni2 N8 C81 -95.3(2)
N7 Ni2 N8 C81 -2.2(2)
O3 Ni2 N8 C81 88.9(2)
C62 N5 C51 C52 0.3(5)
Ni2 N5 C51 C52 -176.1(3)
N5 C51 C52 C53 -0.9(6)
C51 C52 C53 C54 0.6(6)
C52 C53 C54 C62 0.3(5)
C52 C53 C54 C55 -177.7(4)
C53 C54 C55 C56 179.6(4)
C62 C54 C55 C56 1.7(6)
C54 C55 C56 C57 -1.2(6)
C55 C56 C57 C58 -178.8(4)
C55 C56 C57 C61 0.9(5)
C61 C57 C58 C59 -1.2(5)
C56 C57 C58 C59 178.5(4)
C57 C58 C59 C60 1.3(6)
C61 N6 C60 C59 -0.7(5)
Ni2 N6 C60 C59 -179.8(3)
C58 C59 C60 N6 -0.4(6)
C60 N6 C61 C57 0.8(5)
Ni2 N6 C61 C57 -179.9(3)
C60 N6 C61 C62 -177.6(3)
Ni2 N6 C61 C62 1.6(4)
C58 C57 C61 N6 0.1(5)
C56 C57 C61 N6 -179.6(3)
C58 C57 C61 C62 178.5(3)
C56 C57 C61 C62 -1.2(5)
C51 N5 C62 C54 0.7(5)
Ni2 N5 C62 C54 177.6(3)
C51 N5 C62 C61 179.7(3)
Ni2 N5 C62 C61 -3.3(4)
C53 C54 C62 N5 -1.0(5)
C55 C54 C62 N5 177.1(3)
C53 C54 C62 C61 -180.0(3)
C55 C54 C62 C61 -2.0(5)
N6 C61 C62 N5 1.2(5)
C57 C61 C62 N5 -177.3(3)
N6 C61 C62 C54 -179.8(3)
C57 C61 C62 C54 1.7(5)
C82 N7 C71 C72 1.7(5)
Ni2 N7 C71 C72 -176.0(3)
N7 C71 C72 C73 -1.8(6)
C71 C72 C73 C74 0.4(6)
C72 C73 C74 C82 0.8(5)
C72 C73 C74 C75 -178.6(4)
C82 C74 C75 C76 2.8(6)
C73 C74 C75 C76 -177.8(4)
C74 C75 C76 C77 0.0(6)
C75 C76 C77 C81 -3.4(6)
C75 C76 C77 C78 175.4(4)
C81 C77 C78 C79 -2.5(6)
C76 C77 C78 C79 178.6(4)
C77 C78 C79 C80 -0.1(6)
C81 N8 C80 C79 -1.2(6)
Ni2 N8 C80 C79 172.7(3)
C78 C79 C80 N8 2.0(6)
C80 N8 C81 C77 -1.6(5)
Ni2 N8 C81 C77 -176.3(3)
C80 N8 C81 C82 176.8(3)
Ni2 N8 C81 C82 2.1(4)
C78 C77 C81 N8 3.4(5)
C76 C77 C81 N8 -177.6(3)
C78 C77 C81 C82 -175.0(3)
C76 C77 C81 C82 4.0(5)
C71 N7 C82 C74 -0.4(5)
Ni2 N7 C82 C74 177.7(3)
C71 N7 C82 C81 -179.6(3)
Ni2 N7 C82 C81 -1.5(4)
C73 C74 C82 N7 -0.9(5)
C75 C74 C82 N7 178.6(3)
C73 C74 C82 C81 178.4(3)
C75 C74 C82 C81 -2.2(5)
N8 C81 C82 N7 -0.4(5)
C77 C81 C82 N7 178.1(3)
N8 C81 C82 C74 -179.6(3)
C77 C81 C82 C74 -1.2(5)
O5 Ni3 N9 C91 -92.9(3)
O6 Ni3 N9 C91 -6.3(3)
N10 Ni3 N9 C91 179.9(3)
N12 Ni3 N9 C91 85.5(3)
O5 Ni3 N9 C102 83.8(2)
O6 Ni3 N9 C102 170.3(2)
N10 Ni3 N9 C102 -3.5(2)
N12 Ni3 N9 C102 -97.9(2)
O5 Ni3 N10 C100 87.9(3)
O6 Ni3 N10 C100 144.9(5)
N12 Ni3 N10 C100 -87.2(3)
N9 Ni3 N10 C100 178.0(3)
N11 Ni3 N10 C100 -7.0(3)
O5 Ni3 N10 C101 -87.3(2)
O6 Ni3 N10 C101 -30.4(7)
N12 Ni3 N10 C101 97.6(2)
N9 Ni3 N10 C101 2.8(2)
N11 Ni3 N10 C101 177.8(2)
O5 Ni3 N11 C111 -0.4(3)
O6 Ni3 N11 C111 -87.4(3)
N10 Ni3 N11 C111 87.2(3)
N12 Ni3 N11 C111 -178.3(3)
O5 Ni3 N11 C122 179.2(2)
O6 Ni3 N11 C122 92.3(3)
N10 Ni3 N11 C122 -93.1(3)
N12 Ni3 N11 C122 1.3(2)
O6 Ni3 N12 C120 84.2(3)
N10 Ni3 N12 C120 -86.8(3)
N9 Ni3 N12 C120 -6.1(3)
N11 Ni3 N12 C120 178.8(3)
O6 Ni3 N12 C121 -95.9(2)
N10 Ni3 N12 C121 93.1(2)
N9 Ni3 N12 C121 173.8(2)
N11 Ni3 N12 C121 -1.3(2)
C102 N9 C91 C92 -0.5(5)
Ni3 N9 C91 C92 175.9(3)
N9 C91 C92 C93 -0.4(6)
C91 C92 C93 C94 0.8(6)
C92 C93 C94 C102 -0.3(6)
C92 C93 C94 C95 179.8(4)
C102 C94 C95 C96 1.4(6)
C93 C94 C95 C96 -178.6(4)
C94 C95 C96 C97 -1.8(6)
C95 C96 C97 C101 1.0(6)
C95 C96 C97 C98 -177.3(4)
C101 C97 C98 C99 -0.7(5)
C96 C97 C98 C99 177.6(4)
C97 C98 C99 C100 0.4(5)
C101 N10 C100 C99 -1.4(5)
Ni3 N10 C100 C99 -176.4(3)
C98 C99 C100 N10 0.7(5)
C100 N10 C101 C97 1.1(5)
Ni3 N10 C101 C97 176.9(3)
C100 N10 C101 C102 -177.5(3)
Ni3 N10 C101 C102 -1.7(4)
C98 C97 C101 N10 -0.1(5)
C96 C97 C101 N10 -178.5(3)
C98 C97 C101 C102 178.6(3)
C96 C97 C101 C102 0.2(5)
C91 N9 C102 C94 1.1(5)
Ni3 N9 C102 C94 -175.9(3)
C91 N9 C102 C101 -179.3(3)
Ni3 N9 C102 C101 3.7(4)
C93 C94 C102 N9 -0.7(5)
C95 C94 C102 N9 179.3(3)
C93 C94 C102 C101 179.7(3)
C95 C94 C102 C101 -0.3(5)
N10 C101 C102 N9 -1.3(5)
C97 C101 C102 N9 179.9(3)
N10 C101 C102 C94 178.2(3)
C97 C101 C102 C94 -0.5(5)
C122 N11 C111 C112 0.3(5)
Ni3 N11 C111 C112 179.9(3)
N11 C111 C112 C113 0.1(6)
C111 C112 C113 C114 1.0(6)
C112 C113 C114 C122 -2.2(6)
C112 C113 C114 C115 179.1(4)
C122 C114 C115 C116 -1.8(6)
C113 C114 C115 C116 176.8(4)
C114 C115 C116 C117 0.5(6)
C115 C116 C117 C118 -178.8(4)
C115 C116 C117 C121 1.3(6)
C121 C117 C118 C119 0.9(6)
C116 C117 C118 C119 -179.0(4)
C117 C118 C119 C120 0.3(6)
C121 N12 C120 C119 0.7(5)
Ni3 N12 C120 C119 -179.4(3)
C118 C119 C120 N12 -1.2(6)
C120 N12 C121 C117 0.6(5)
Ni3 N12 C121 C117 -179.3(3)
C120 N12 C121 C122 -179.0(3)
Ni3 N12 C121 C122 1.0(4)
C118 C117 C121 N12 -1.4(5)
C116 C117 C121 N12 178.5(3)
C118 C117 C121 C122 178.2(3)
C116 C117 C121 C122 -1.9(5)
C111 N11 C122 C114 -1.7(5)
Ni3 N11 C122 C114 178.6(3)
C111 N11 C122 C121 178.5(3)
Ni3 N11 C122 C121 -1.2(4)
C113 C114 C122 N11 2.7(5)
C115 C114 C122 N11 -178.6(4)
C113 C114 C122 C121 -177.6(3)
C115 C114 C122 C121 1.1(5)
N12 C121 C122 N11 0.1(5)
C117 C121 C122 N11 -179.5(3)
N12 C121 C122 C114 -179.7(3)
C117 C121 C122 C114 0.7(5)
O8 Ni4 N13 C131 -92.0(3)
N15 Ni4 N13 C131 86.5(3)
N14 Ni4 N13 C131 179.5(3)
O7 Ni4 N13 C131 -5.0(3)
O8 Ni4 N13 C142 94.3(2)
N15 Ni4 N13 C142 -87.2(2)
N14 Ni4 N13 C142 5.8(2)
O7 Ni4 N13 C142 -178.7(2)
N13 Ni4 N14 C140 176.3(3)
O8 Ni4 N14 C140 79.5(3)
N16 Ni4 N14 C140 -10.9(3)
N15 Ni4 N14 C140 -91.1(3)
N13 Ni4 N14 C141 -5.7(2)
O8 Ni4 N14 C141 -102.6(2)
N16 Ni4 N14 C141 167.1(2)
N15 Ni4 N14 C141 86.9(2)
N13 Ni4 N15 C151 -3.7(3)
N16 Ni4 N15 C151 179.1(3)
N14 Ni4 N15 C151 -83.8(3)
O7 Ni4 N15 C151 90.9(3)
N13 Ni4 N15 C162 176.8(2)
N16 Ni4 N15 C162 -0.3(2)
N14 Ni4 N15 C162 96.7(2)
O7 Ni4 N15 C162 -88.5(2)
O8 Ni4 N16 C160 1.9(3)
N15 Ni4 N16 C160 -176.1(3)
N14 Ni4 N16 C160 91.7(3)
O7 Ni4 N16 C160 -84.6(3)
O8 Ni4 N16 C161 178.4(3)
N15 Ni4 N16 C161 0.3(2)
N14 Ni4 N16 C161 -91.9(3)
O7 Ni4 N16 C161 91.9(3)
C142 N13 C131 C132 0.5(5)
Ni4 N13 C131 C132 -172.9(3)
N13 C131 C132 C133 -1.5(6)
C131 C132 C133 C134 1.0(6)
C132 C133 C134 C142 0.3(6)
C132 C133 C134 C135 -178.7(4)
C133 C134 C135 C136 -179.3(4)
C142 C134 C135 C136 1.8(6)
C134 C135 C136 C137 -1.0(7)
C135 C136 C137 C138 -179.4(4)
C135 C136 C137 C141 0.3(6)
C141 C137 C138 C139 -2.9(6)
C136 C137 C138 C139 176.9(4)
C137 C138 C139 C140 2.5(6)
C141 N14 C140 C139 -2.0(5)
Ni4 N14 C140 C139 175.9(3)
C138 C139 C140 N14 -0.1(6)
C140 N14 C141 C137 1.6(5)
Ni4 N14 C141 C137 -176.7(3)
C140 N14 C141 C142 -177.0(3)
Ni4 N14 C141 C142 4.8(4)
C138 C137 C141 N14 0.8(6)
C136 C137 C141 N14 -178.9(3)
C138 C137 C141 C142 179.3(4)
C136 C137 C141 C142 -0.4(5)
C131 N13 C142 C134 0.8(5)
Ni4 N13 C142 C134 175.3(3)
C131 N13 C142 C141 -179.5(3)
Ni4 N13 C142 C141 -5.1(4)
C133 C134 C142 N13 -1.3(5)
C135 C134 C142 N13 177.8(4)
C133 C134 C142 C141 179.1(3)
C135 C134 C142 C141 -1.9(5)
N14 C141 C142 N13 0.1(5)
C137 C141 C142 N13 -178.4(3)
N14 C141 C142 C134 179.8(3)
C137 C141 C142 C134 1.2(5)
C162 N15 C151 C152 2.9(5)
Ni4 N15 C151 C152 -176.5(3)
N15 C151 C152 C153 -3.1(6)
C151 C152 C153 C154 0.6(6)
C152 C153 C154 C162 1.8(6)
C152 C153 C154 C155 -179.7(4)
C162 C154 C155 C156 1.5(6)
C153 C154 C155 C156 -177.0(4)
C154 C155 C156 C157 1.3(6)
C155 C156 C157 C161 -3.9(6)
C155 C156 C157 C158 175.3(4)
C161 C157 C158 C159 -1.7(6)
C156 C157 C158 C159 179.1(4)
C157 C158 C159 C160 0.2(6)
C161 N16 C160 C159 -0.1(6)
Ni4 N16 C160 C159 176.2(3)
C158 C159 C160 N16 0.7(6)
C160 N16 C161 C157 -1.5(5)
Ni4 N16 C161 C157 -178.4(3)
C160 N16 C161 C162 176.6(3)
Ni4 N16 C161 C162 -0.3(4)
C158 C157 C161 N16 2.4(5)
C156 C157 C161 N16 -178.4(3)
C158 C157 C161 C162 -175.6(3)
C156 C157 C161 C162 3.6(5)
C151 N15 C162 C154 -0.3(5)
Ni4 N15 C162 C154 179.2(3)
C151 N15 C162 C161 -179.3(3)
Ni4 N15 C162 C161 0.3(4)
C153 C154 C162 N15 -2.0(5)
C155 C154 C162 N15 179.4(3)
C153 C154 C162 C161 176.9(3)
C155 C154 C162 C161 -1.7(5)
N16 C161 C162 N15 0.0(5)
C157 C161 C162 N15 178.1(3)
N16 C161 C162 C154 -179.0(3)
C157 C161 C162 C154 -0.8(5)
O9 Ni5 N17 C171 4.1(3)
N19 Ni5 N17 C171 92.4(3)
N18 Ni5 N17 C171 -174.0(3)
O10 Ni5 N17 C171 -83.9(3)
O9 Ni5 N17 C182 173.3(3)
N19 Ni5 N17 C182 -98.5(3)
N18 Ni5 N17 C182 -4.8(2)
O10 Ni5 N17 C182 85.2(3)
N20 Ni5 N18 C180 -0.1(3)
N17 Ni5 N18 C180 179.7(3)
O9 Ni5 N18 C180 169.7(5)
N19 Ni5 N18 C180 -80.4(3)
O10 Ni5 N18 C180 93.8(3)
N20 Ni5 N18 C181 -175.9(2)
N17 Ni5 N18 C181 3.9(2)
O9 Ni5 N18 C181 -6.2(8)
N19 Ni5 N18 C181 103.7(2)
O10 Ni5 N18 C181 -82.1(2)
N20 Ni5 N19 C191 175.3(3)
N17 Ni5 N19 C191 -10.1(3)
O9 Ni5 N19 C191 79.1(3)
N18 Ni5 N19 C191 -90.8(3)
N20 Ni5 N19 C202 -1.9(2)
N17 Ni5 N19 C202 172.7(2)
O9 Ni5 N19 C202 -98.1(2)
N18 Ni5 N19 C202 92.1(2)
O9 Ni5 N20 C200 -92.0(3)
N19 Ni5 N20 C200 -179.3(4)
N18 Ni5 N20 C200 86.1(3)
O10 Ni5 N20 C200 -3.6(3)
O9 Ni5 N20 C201 89.6(3)
N19 Ni5 N20 C201 2.3(2)
N18 Ni5 N20 C201 -92.3(3)
O10 Ni5 N20 C201 178.0(3)
C182 N17 C171 C172 0.3(6)
Ni5 N17 C171 C172 168.9(3)
N17 C171 C172 C173 1.1(6)
C171 C172 C173 C174 0.4(6)
C172 C173 C174 C182 -3.0(6)
C172 C173 C174 C175 178.2(4)
C173 C174 C175 C176 173.9(4)
C182 C174 C175 C176 -4.9(6)
C174 C175 C176 C177 1.5(6)
C175 C176 C177 C178 -177.7(4)
C175 C176 C177 C181 1.7(6)
C181 C177 C178 C179 0.6(6)
C176 C177 C178 C179 -180.0(4)
C177 C178 C179 C180 0.3(6)
C181 N18 C180 C179 1.3(5)
Ni5 N18 C180 C179 -174.4(3)
C178 C179 C180 N18 -1.2(6)
C180 N18 C181 C177 -0.3(5)
Ni5 N18 C181 C177 176.0(3)
C180 N18 C181 C182 -178.8(3)
Ni5 N18 C181 C182 -2.4(4)
C178 C177 C181 N18 -0.6(5)
C176 C177 C181 N18 180.0(3)
C178 C177 C181 C182 177.9(3)
C176 C177 C181 C182 -1.6(5)
C171 N17 C182 C174 -3.2(5)
Ni5 N17 C182 C174 -173.4(3)
C171 N17 C182 C181 175.3(3)
Ni5 N17 C182 C181 5.1(4)
C173 C174 C182 N17 4.6(5)
C175 C174 C182 N17 -176.6(4)
C173 C174 C182 C181 -173.9(3)
C175 C174 C182 C181 5.0(5)
N18 C181 C182 N17 -1.8(5)
C177 C181 C182 N17 179.7(3)
N18 C181 C182 C174 176.8(3)
C177 C181 C182 C174 -1.8(5)
C202 N19 C191 C192 -1.8(5)
Ni5 N19 C191 C192 -178.8(3)
N19 C191 C192 C193 -0.2(6)
C191 C192 C193 C194 2.0(6)
C192 C193 C194 C202 -1.8(5)
C192 C193 C194 C195 177.9(4)
C202 C194 C195 C196 0.9(6)
C193 C194 C195 C196 -178.8(4)
C194 C195 C196 C197 -0.2(6)
C195 C196 C197 C201 0.3(6)
C195 C196 C197 C198 179.0(4)
C201 C197 C198 C199 0.3(6)
C196 C197 C198 C199 -178.4(4)
C197 C198 C199 C200 0.8(6)
C201 N20 C200 C199 1.6(6)
Ni5 N20 C200 C199 -176.7(3)
C198 C199 C200 N20 -1.9(6)
C200 N20 C201 C197 -0.4(5)
Ni5 N20 C201 C197 178.2(3)
C200 N20 C201 C202 179.0(3)
Ni5 N20 C201 C202 -2.4(4)
C198 C197 C201 N20 -0.6(5)
C196 C197 C201 N20 178.2(3)
C198 C197 C201 C202 -179.9(3)
C196 C197 C201 C202 -1.1(5)
C191 N19 C202 C194 2.0(5)
Ni5 N19 C202 C194 179.5(3)
C191 N19 C202 C201 -176.3(3)
Ni5 N19 C202 C201 1.2(4)
C193 C194 C202 N19 -0.2(5)
C195 C194 C202 N19 -180.0(3)
C193 C194 C202 C201 178.0(3)
C195 C194 C202 C201 -1.7(5)
N20 C201 C202 N19 0.8(5)
C197 C201 C202 N19 -179.8(3)
N20 C201 C202 C194 -177.5(3)
C197 C201 C202 C194 1.9(5)
O11 Ni6 N21 C211 -91.2(3)
O12 Ni6 N21 C211 -5.5(3)
N23 Ni6 N21 C211 87.0(3)
N24 Ni6 N21 C211 139.0(5)
N22 Ni6 N21 C211 179.8(3)
O11 Ni6 N21 C222 88.8(2)
O12 Ni6 N21 C222 174.4(2)
N23 Ni6 N21 C222 -93.0(2)
N24 Ni6 N21 C222 -41.0(7)
N22 Ni6 N21 C222 -0.2(2)
O11 Ni6 N22 C220 85.4(3)
O12 Ni6 N22 C220 146.0(6)
N23 Ni6 N22 C220 -89.7(3)
N24 Ni6 N22 C220 -10.3(3)
N21 Ni6 N22 C220 177.2(3)
O11 Ni6 N22 C221 -92.8(2)
O12 Ni6 N22 C221 -32.1(7)
N23 Ni6 N22 C221 92.1(2)
N24 Ni6 N22 C221 171.6(2)
N21 Ni6 N22 C221 -0.9(2)
O12 Ni6 N23 C231 78.5(3)
N24 Ni6 N23 C231 176.5(3)
N21 Ni6 N23 C231 -12.7(3)
N22 Ni6 N23 C231 -92.9(3)
O12 Ni6 N23 C242 -106.0(2)
N24 Ni6 N23 C242 -8.0(2)
N21 Ni6 N23 C242 162.8(2)
N22 Ni6 N23 C242 82.6(2)
O11 Ni6 N24 C240 -3.7(4)
O12 Ni6 N24 C240 -90.0(4)
N23 Ni6 N24 C240 179.0(4)
N21 Ni6 N24 C240 125.8(6)
N22 Ni6 N24 C240 85.8(4)
O11 Ni6 N24 C241 -173.6(3)
O12 Ni6 N24 C241 100.0(3)
N23 Ni6 N24 C241 9.0(3)
N21 Ni6 N24 C241 -44.2(7)
N22 Ni6 N24 C241 -84.2(3)
C222 N21 C211 C212 0.8(5)
Ni6 N21 C211 C212 -179.2(3)
N21 C211 C212 C213 -1.4(6)
C211 C212 C213 C214 1.4(6)
C212 C213 C214 C222 -0.9(6)
C212 C213 C214 C215 178.3(4)
C213 C214 C215 C216 -178.4(4)
C222 C214 C215 C216 0.8(6)
C214 C215 C216 C217 -1.0(6)
C215 C216 C217 C218 -178.5(4)
C215 C216 C217 C221 0.8(5)
C216 C217 C218 C219 177.4(4)
C221 C217 C218 C219 -1.9(5)
C217 C218 C219 C220 1.5(6)
C221 N22 C220 C219 -2.9(5)
Ni6 N22 C220 C219 179.0(3)
C218 C219 C220 N22 1.0(6)
C220 N22 C221 C217 2.4(5)
Ni6 N22 C221 C217 -179.2(3)
C220 N22 C221 C222 -176.5(3)
Ni6 N22 C221 C222 1.9(4)
C218 C217 C221 N22 -0.1(5)
C216 C217 C221 N22 -179.4(3)
C218 C217 C221 C222 178.8(3)
C216 C217 C221 C222 -0.5(5)
C211 N21 C222 C214 -0.3(5)
Ni6 N21 C222 C214 179.7(3)
C211 N21 C222 C221 -178.8(3)
Ni6 N21 C222 C221 1.2(4)
C213 C214 C222 N21 0.4(5)
C215 C214 C222 N21 -178.9(3)
C213 C214 C222 C221 178.8(3)
C215 C214 C222 C221 -0.5(5)
N22 C221 C222 N21 -2.1(5)
C217 C221 C222 N21 178.9(3)
N22 C221 C222 C214 179.3(3)
C217 C221 C222 C214 0.3(5)
C242 N23 C231 C232 1.3(6)
Ni6 N23 C231 C232 176.7(3)
N23 C231 C232 C233 -2.6(6)
C231 C232 C233 C234 1.5(6)
C232 C233 C234 C242 0.5(6)
C232 C233 C234 C235 -179.1(4)
C242 C234 C235 C236 0.8(6)
C233 C234 C235 C236 -179.6(4)
C234 C235 C236 C237 1.4(6)
C235 C236 C237 C241 -1.3(6)
C235 C236 C237 C238 177.5(4)
C241 C237 C238 C239 -0.2(6)
C236 C237 C238 C239 -179.0(4)
C237 C238 C239 C240 0.1(6)
C241 N24 C240 C239 0.2(6)
Ni6 N24 C240 C239 -169.4(3)
C238 C239 C240 N24 -0.1(6)
C240 N24 C241 C237 -0.3(5)
Ni6 N24 C241 C237 170.9(3)
C240 N24 C241 C242 179.9(3)
Ni6 N24 C241 C242 -8.9(4)
C238 C237 C241 N24 0.3(6)
C236 C237 C241 N24 179.2(3)
C238 C237 C241 C242 -179.9(3)
C236 C237 C241 C242 -1.0(5)
C231 N23 C242 C234 0.9(5)
Ni6 N23 C242 C234 -175.1(3)
C231 N23 C242 C241 -178.2(3)
Ni6 N23 C242 C241 5.8(4)
C233 C234 C242 N23 -1.8(5)
C235 C234 C242 N23 177.8(3)
C233 C234 C242 C241 177.3(3)
C235 C234 C242 C241 -3.1(5)
N24 C241 C242 N23 2.1(5)
C237 C241 C242 N23 -177.7(3)
N24 C241 C242 C234 -177.0(3)
C237 C241 C242 C234 3.2(5)
